data_1547369
loop_
_publ_author_name
'Galan, Albano'
'Escudero, Eduardo Carmelo'
'Ballester, Pablo'

_publ_section_title
;
 Template-directed self-assembly of dynamic covalent capsules with polar
 interiors
;
_journal_name_full 'Chem. Sci.'
_journal_paper_doi 10.1039/C7SC03731G
_journal_year 2017
_chemical_absolute_configuration ad
_chemical_formula_sum 'C170 H155.5 N18 O3'
_chemical_formula_weight 2498.61
_space_group_IT_number 4
_space_group_name_Hall 'P 2yb'
_symmetry_cell_setting monoclinic
_symmetry_space_group_name_Hall 'P 2yb'
_symmetry_space_group_name_H-M 'P 1 21 1'
_atom_sites_solution_hydrogens mixed
_audit_creation_method SHELXL-2014/7
_audit_update_record
;
2017-08-02 deposited with the CCDC.
2017-09-26 downloaded from the CCDC.
;
_cell_angle_alpha 90
_cell_angle_beta 94.046(4)
_cell_angle_gamma 90
_cell_formula_units_Z 2
_cell_length_a 13.6872(16)
_cell_length_b 22.135(3)
_cell_length_c 24.856(3)
_cell_measurement_reflns_used 1867
_cell_measurement_temperature 100(2)
_cell_measurement_theta_max 17.26
_cell_measurement_theta_min 2.30
_cell_volume 7511.8(16)
_computing_cell_refinement 'Bruker APEX2 v2014.9-0'
_computing_data_collection 'Bruker APEX2 v2014.9-0'
_computing_data_reduction 'Bruker SAINT V7.60A'
_computing_molecular_graphics 'Bruker SHELXTL'
_computing_publication_material 'Bruker SHELXTL'
_computing_structure_refinement 'SHELXL-2014 (Sheldrick, 2014)'
_computing_structure_solution Sir2011
_diffrn_ambient_temperature 100(2)
_diffrn_detector_area_resol_mean 512
_diffrn_detector_type '4K CCD area detector APEX II'
_diffrn_measured_fraction_theta_full 0.942
_diffrn_measured_fraction_theta_max 0.942
_diffrn_measurement_device_type 'APEX DUO Kappa 4-axis goniometer'
_diffrn_measurement_method
;
 Fullsphere data collection, phi and omega scans
;
_diffrn_measurement_specimen_support 'magnetic support with MicroMount'
_diffrn_radiation_monochromator 'Quazar MX Multilayer Optics'
_diffrn_radiation_type MoK\a
_diffrn_radiation_wavelength 0.71073
_diffrn_reflns_av_R_equivalents 0.1233
_diffrn_reflns_av_unetI/netI 0.2463
_diffrn_reflns_Laue_measured_fraction_full 0.942
_diffrn_reflns_Laue_measured_fraction_max 0.942
_diffrn_reflns_limit_h_max 13
_diffrn_reflns_limit_h_min -15
_diffrn_reflns_limit_k_max 23
_diffrn_reflns_limit_k_min -20
_diffrn_reflns_limit_l_max 23
_diffrn_reflns_limit_l_min -27
_diffrn_reflns_number 28794
_diffrn_reflns_point_group_measured_fraction_full 0.771
_diffrn_reflns_point_group_measured_fraction_max 0.771
_diffrn_reflns_theta_full 23.248
_diffrn_reflns_theta_max 23.248
_diffrn_reflns_theta_min 2.140
_diffrn_source 'Microfocus source E025 IuS'
_diffrn_source_current 0.6
_diffrn_source_power 50
_diffrn_source_size '0.2 mm x 0.2 mm fine focus'
_diffrn_source_type 'Bruker APEX DUO'
_exptl_absorpt_coefficient_mu 0.067
_exptl_absorpt_correction_T_max 0.993
_exptl_absorpt_correction_T_min 0.784
_exptl_absorpt_correction_type multi-scan
_exptl_absorpt_process_details
; 
 SADABS Version 2008/1 Bruker-Nonius
 Blessing, Acta Cryst. (1995) A51 33-38
;
_exptl_crystal_density_diffrn 1.105
_exptl_crystal_description BLOCK
_exptl_crystal_F_000 2651
_exptl_crystal_size_max 0.10
_exptl_crystal_size_mid 0.10
_exptl_crystal_size_min 0.10
_refine_diff_density_max 0.539
_refine_diff_density_min -0.340
_refine_diff_density_rms 0.082
_refine_ls_abs_structure_details
;
 Flack x determined using 1448 quotients [(I+)-(I-)]/[(I+)+(I-)]
 (Parsons, Flack and Wagner, Acta Cryst. B69 (2013) 249-259).
;
_refine_ls_abs_structure_Flack -1.6(10)
_refine_ls_extinction_method none
_refine_ls_goodness_of_fit_ref 1.328
_refine_ls_hydrogen_treatment constr
_refine_ls_matrix_type full
_refine_ls_number_parameters 1813
_refine_ls_number_reflns 16617
_refine_ls_number_restraints 1623
_refine_ls_restrained_S_all 1.898
_refine_ls_R_factor_all 0.2986
_refine_ls_R_factor_gt 0.1397
_refine_ls_shift/su_max 0.026
_refine_ls_shift/su_mean 0.001
_refine_ls_structure_factor_coef Fsqd
_refine_ls_weighting_details 'w=1/[\s^2^(Fo^2^)+(0.1000P)^2^] where P=(Fo^2^+2Fc^2^)/3'
_refine_ls_weighting_scheme calc
_refine_ls_wR_factor_gt 0.2872
_refine_ls_wR_factor_ref 0.3541
_reflns_Friedel_coverage 0.588
_reflns_Friedel_fraction_full 0.589
_reflns_Friedel_fraction_max 0.589
_reflns_number_gt 6197
_reflns_number_total 16617
_reflns_threshold_expression 'I > 2\s(I)'
_cod_data_source_file c7sc03731g2.cif
_cod_data_source_block mo_AGextB1_0m
_cod_depositor_comments
;
The following automatic conversions were performed:

'_symmetry_cell_setting' value 'Monoclinic' changed to 'monoclinic'
according to
/home/data/users/saulius/crontab/automatic-downloads/rss-feeds/RSC/lib/dictionaries/cif_core.dic
dictionary named 'cif_core.dic' version 2.4.2 from 2011-04-26.

'_exptl_absorpt_correction_type' value 'Multi-scan' changed to
'multi-scan' according to
/home/data/users/saulius/crontab/automatic-downloads/rss-feeds/RSC/lib/dictionaries/cif_core.dic
dictionary named 'cif_core.dic' version 2.4.2 from 2011-04-26.

Automatic conversion script
Id: cif_fix_values 4973 2017-02-22 13:04:09Z antanas 
;
_cod_original_cell_volume 7512.0(15)
_cod_original_sg_symbol_H-M P2(1)
_cod_original_formula_sum 'C170 H155.50 N18 O3'
_cod_database_code 1547369
_shelx_shelxl_version_number 2014/7
_shelx_space_group_comment
;
The symmetry employed for this shelxl refinement is uniquely defined
by the following loop, which should always be used as a source of
symmetry information in preference to the above space-group names.
They are only intended as comments.
;
_shelx_estimated_absorpt_t_min 0.993
_shelx_estimated_absorpt_t_max 0.993

loop_
_space_group_symop_operation_xyz
'x, y, z'
'-x, y+1/2, -z'

loop_
_atom_site_label
_atom_site_type_symbol
_atom_site_fract_x
_atom_site_fract_y
_atom_site_fract_z
_atom_site_U_iso_or_equiv
_atom_site_adp_type
_atom_site_occupancy
_atom_site_site_symmetry_order
_atom_site_calc_flag
_atom_site_refinement_flags_posn
_atom_site_refinement_flags_adp
_atom_site_refinement_flags_occupancy
_atom_site_disorder_assembly
_atom_site_disorder_group
N1 N 0.3256(15) 0.1263(13) 0.3815(8) 0.085(6) Uani 1 1 d . U . . .
H1N H 0.3333 0.1657 0.3797 0.103 Uiso 1 1 calc R U . . .
N2 N 0.4024(13) 0.1983(12) 0.4901(8) 0.072(6) Uani 1 1 d . U . . .
H2N H 0.3818 0.2152 0.4593 0.086 Uiso 1 1 calc R U . . .
N3 N 0.2009(11) 0.2784(11) 0.4799(7) 0.049(4) Uani 1 1 d . U . . .
H3N H 0.2325 0.2724 0.4508 0.059 Uiso 1 1 calc R U . . .
N4 N 0.1169(14) 0.2054(12) 0.3743(7) 0.073(5) Uani 1 1 d . U . . .
H4N H 0.1737 0.2241 0.3770 0.088 Uiso 1 1 calc R U . . .
N5 N 0.6459(18) 0.6794(13) 0.0082(9) 0.106(7) Uani 1 1 d . U . . .
H5N H 0.6480 0.6724 0.0431 0.127 Uiso 1 1 calc R U . . .
N6 N 0.8684(15) 0.6536(14) 0.0730(9) 0.104(7) Uani 1 1 d D U . . .
H6N H 0.8176 0.6502 0.0926 0.124 Uiso 1 1 calc R U . . .
N7 N 0.8148(15) 0.7464(13) 0.1634(8) 0.092(6) Uani 1 1 d . U . . .
H7N H 0.7771 0.7158 0.1530 0.110 Uiso 1 1 calc R U . . .
N8 N 0.6000(16) 0.7753(14) 0.1021(8) 0.106(7) Uani 1 1 d . U . . .
H8N H 0.6256 0.7392 0.1078 0.127 Uiso 1 1 calc R U . . .
N9 N 0.3208(13) 0.4112(12) 0.0680(8) 0.094(7) Uani 1 1 d D U . . .
N10 N 0.1240(15) 0.4261(13) 0.1039(6) 0.087(6) Uani 1 1 d D U . . .
N11 N 0.8488(13) 0.3005(13) 0.2067(8) 0.081(6) Uani 1 1 d . U . . .
N12 N 0.6477(14) 0.2608(13) 0.1804(8) 0.084(6) Uani 1 1 d . U . . .
N13 N 0.7348(11) 0.5594(11) 0.3788(7) 0.046(4) Uani 1 1 d . U . . .
N14 N 0.8295(11) 0.4455(11) 0.4195(8) 0.055(5) Uani 1 1 d . U . . .
N15 N 0.2211(13) 0.6312(12) 0.2768(8) 0.069(5) Uani 1 1 d . U . . .
N16 N 0.3010(12) 0.5576(11) 0.3748(6) 0.050(4) Uani 1 1 d . U . . .
C1 C 0.1773(15) 0.1249(13) 0.3145(9) 0.079(7) Uani 1 1 d D U . . .
C2 C 0.2544(18) 0.0972(14) 0.3537(10) 0.088(8) Uani 1 1 d D U . . .
C3 C 0.276(2) 0.0357(15) 0.3607(11) 0.106(9) Uani 1 1 d . U . . .
H3 H 0.2433 0.0027 0.3426 0.127 Uiso 1 1 calc R U . . .
C4 C 0.356(3) 0.0331(17) 0.4010(13) 0.134(11) Uani 1 1 d . U . . .
H4A H 0.3848 -0.0025 0.4166 0.161 Uiso 1 1 calc R U . . .
C5 C 0.3851(15) 0.0907(13) 0.4127(9) 0.069(7) Uani 1 1 d D U . . .
C6 C 0.4754(13) 0.1103(12) 0.4473(9) 0.061(6) Uani 1 1 d D U . . .
C7 C 0.4499(16) 0.1414(14) 0.4948(10) 0.059(6) Uani 1 1 d . U . . .
C8 C 0.4674(14) 0.1354(13) 0.5459(9) 0.056(6) Uani 1 1 d . U . . .
H8 H 0.4971 0.1005 0.5621 0.068 Uiso 1 1 calc R U . . .
C9 C 0.4387(16) 0.1850(14) 0.5752(10) 0.071(7) Uani 1 1 d . U . . .
H9 H 0.4483 0.1916 0.6130 0.086 Uiso 1 1 calc R U . . .
C10 C 0.3933(16) 0.2223(14) 0.5371(10) 0.064(6) Uani 1 1 d . U . . .
C11 C 0.3500(16) 0.2848(14) 0.5475(9) 0.064(6) Uani 1 1 d . U . . .
C12 C 0.2407(16) 0.2855(12) 0.5303(9) 0.056(6) Uani 1 1 d . U . . .
C13 C 0.1691(15) 0.2889(12) 0.5656(9) 0.059(6) Uani 1 1 d . U . . .
H13 H 0.1777 0.2908 0.6038 0.071 Uiso 1 1 calc R U . . .
C14 C 0.078(2) 0.2890(14) 0.5332(10) 0.082(7) Uani 1 1 d . U . . .
H14 H 0.0146 0.2931 0.5463 0.098 Uiso 1 1 calc R U . . .
C15 C 0.0966(16) 0.2825(13) 0.4826(10) 0.066(6) Uani 1 1 d . U . . .
C16 C 0.0318(13) 0.2838(13) 0.4294(10) 0.085(8) Uani 1 1 d D U . . .
C17 C 0.0358(15) 0.2236(13) 0.4004(8) 0.056(6) Uani 1 1 d D U . . .
C18 C -0.0346(19) 0.1824(14) 0.3837(10) 0.087(8) Uani 1 1 d . U . . .
H18 H -0.1010 0.1839 0.3925 0.104 Uiso 1 1 calc R U . . .
C19 C 0.004(2) 0.1394(15) 0.3530(10) 0.098(9) Uani 1 1 d . U . . .
H19 H -0.0286 0.1039 0.3398 0.118 Uiso 1 1 calc R U . . .
C20 C 0.0983(18) 0.1558(15) 0.3442(10) 0.085(8) Uani 1 1 d D U . . .
C21 C 0.128(2) 0.0761(15) 0.2750(11) 0.120(10) Uani 1 1 d . U . . .
H21A H 0.1116 0.0944 0.2396 0.180 Uiso 1 1 calc R U . . .
H21B H 0.0674 0.0613 0.2897 0.180 Uiso 1 1 calc R U . . .
H21C H 0.1728 0.0422 0.2713 0.180 Uiso 1 1 calc R U . . .
C22 C 0.5305(17) 0.0526(12) 0.4637(11) 0.104(9) Uani 1 1 d D U . . .
H22A H 0.5940 0.0631 0.4820 0.156 Uiso 1 1 calc R U . . .
H22B H 0.5409 0.0286 0.4314 0.156 Uiso 1 1 calc R U . . .
H22C H 0.4921 0.0291 0.4881 0.156 Uiso 1 1 calc R U . . .
C23 C 0.3726(18) 0.3043(14) 0.6057(9) 0.091(8) Uani 1 1 d . U . . .
H23A H 0.3547 0.3468 0.6096 0.137 Uiso 1 1 calc R U . . .
H23B H 0.4427 0.2991 0.6154 0.137 Uiso 1 1 calc R U . . .
H23C H 0.3349 0.2794 0.6294 0.137 Uiso 1 1 calc R U . . .
C24 C -0.0722(12) 0.2937(13) 0.4458(9) 0.074(7) Uani 1 1 d D U . . .
H24A H -0.1183 0.2900 0.4139 0.111 Uiso 1 1 calc R U . . .
H24B H -0.0775 0.3341 0.4614 0.111 Uiso 1 1 calc R U . . .
H24C H -0.0877 0.2632 0.4725 0.111 Uiso 1 1 calc R U . . .
C25 C 0.502(2) 0.7452(15) 0.0098(11) 0.108(9) Uani 1 1 d D U . . .
C26 C 0.582(2) 0.7177(16) -0.0175(13) 0.106(9) Uani 1 1 d . U . . .
C27 C 0.609(2) 0.7143(17) -0.0685(13) 0.119(10) Uani 1 1 d . U . . .
H27 H 0.5823 0.7413 -0.0953 0.143 Uiso 1 1 calc R U . . .
C28 C 0.673(3) 0.6739(16) -0.0803(14) 0.136(12) Uani 1 1 d . U . . .
H28 H 0.6900 0.6621 -0.1152 0.163 Uiso 1 1 calc R U . . .
C29 C 0.712(3) 0.6505(19) -0.0284(15) 0.139(12) Uani 1 1 d . U . . .
C30 C 0.785(2) 0.6057(16) -0.0149(11) 0.094(8) Uani 1 1 d . U . . .
C31 C 0.868(2) 0.6346(16) 0.0200(9) 0.116(10) Uani 1 1 d D U . . .
C32 C 0.968(2) 0.6519(16) 0.0053(12) 0.115(10) Uani 1 1 d . U . . .
H32 H 0.9926 0.6482 -0.0294 0.138 Uiso 1 1 calc R U . . .
C33 C 1.019(2) 0.6735(16) 0.0493(12) 0.124(11) Uani 1 1 d . U . . .
H33 H 1.0860 0.6840 0.0514 0.149 Uiso 1 1 calc R U . . .
C34 C 0.9569(18) 0.6784(15) 0.0919(11) 0.099(9) Uani 1 1 d D U . . .
C35 C 0.974(2) 0.6914(16) 0.1506(12) 0.101(9) Uani 1 1 d . U . . .
C36 C 0.919(2) 0.7479(16) 0.1603(10) 0.087(8) Uani 1 1 d . U . . .
C37 C 0.938(2) 0.8025(16) 0.1808(10) 0.102(9) Uani 1 1 d . U . . .
H37 H 1.0031 0.8171 0.1852 0.123 Uiso 1 1 calc R U . . .
C38 C 0.860(2) 0.8386(16) 0.1959(11) 0.109(9) Uani 1 1 d . U . . .
H38 H 0.8592 0.8786 0.2099 0.130 Uiso 1 1 calc R U . . .
C39 C 0.783(2) 0.7983(16) 0.1843(10) 0.092(8) Uani 1 1 d . U . . .
C40 C 0.674(2) 0.8097(16) 0.1912(11) 0.101(9) Uani 1 1 d . U . . .
C41 C 0.613(2) 0.8185(16) 0.1351(12) 0.096(9) Uani 1 1 d . U . . .
C42 C 0.573(3) 0.8751(18) 0.1109(14) 0.138(12) Uani 1 1 d . U . . .
H42 H 0.5765 0.9154 0.1240 0.165 Uiso 1 1 calc R U . . .
C43 C 0.530(2) 0.8518(18) 0.0630(15) 0.150(13) Uani 1 1 d . U . . .
H43 H 0.4955 0.8779 0.0379 0.180 Uiso 1 1 calc R U . . .
C44 C 0.536(2) 0.7913(17) 0.0519(12) 0.124(11) Uani 1 1 d D U . . .
C45 C 0.445(2) 0.7837(17) -0.0329(12) 0.142(11) Uani 1 1 d . U . . .
H45A H 0.3774 0.7887 -0.0233 0.213 Uiso 1 1 calc R U . . .
H45B H 0.4456 0.7638 -0.0681 0.213 Uiso 1 1 calc R U . . .
H45C H 0.4763 0.8235 -0.0347 0.213 Uiso 1 1 calc R U . . .
C46 C 0.820(2) 0.5747(18) -0.0645(11) 0.151(12) Uani 1 1 d . U . . .
H46A H 0.8755 0.5480 -0.0537 0.227 Uiso 1 1 calc R U . . .
H46B H 0.8419 0.6053 -0.0897 0.227 Uiso 1 1 calc R U . . .
H46C H 0.7671 0.5508 -0.0822 0.227 Uiso 1 1 calc R U . . .
C47 C 1.0861(16) 0.7054(15) 0.1585(10) 0.113(9) Uani 1 1 d . U . . .
H47A H 1.1093 0.6978 0.1961 0.169 Uiso 1 1 calc R U . . .
H47B H 1.0977 0.7478 0.1495 0.169 Uiso 1 1 calc R U . . .
H47C H 1.1217 0.6792 0.1347 0.169 Uiso 1 1 calc R U . . .
C48 C 0.659(2) 0.8717(16) 0.2245(11) 0.124(10) Uani 1 1 d . U . . .
H48A H 0.5891 0.8787 0.2274 0.185 Uiso 1 1 calc R U . . .
H48B H 0.6872 0.9057 0.2054 0.185 Uiso 1 1 calc R U . . .
H48C H 0.6922 0.8682 0.2606 0.185 Uiso 1 1 calc R U . . .
C49 C 0.2161(18) 0.1743(14) 0.2787(10) 0.077(7) Uani 1 1 d . U . . .
C50 C 0.319(2) 0.1779(15) 0.2605(10) 0.089(8) Uani 1 1 d . U . . .
H50 H 0.3641 0.1477 0.2738 0.107 Uiso 1 1 calc R U . . .
C51 C 0.352(2) 0.2174(15) 0.2290(10) 0.085(8) Uani 1 1 d . U . . .
H51 H 0.4185 0.2155 0.2200 0.102 Uiso 1 1 calc R U . . .
C52 C 0.2919(18) 0.2631(14) 0.2078(9) 0.066(7) Uani 1 1 d . U . . .
C53 C 0.1917(16) 0.2603(13) 0.2225(9) 0.064(6) Uani 1 1 d . U . . .
H53 H 0.1471 0.2906 0.2091 0.077 Uiso 1 1 calc R U . . .
C54 C 0.1608(19) 0.2195(14) 0.2524(9) 0.079(7) Uani 1 1 d . U . . .
H54 H 0.0926 0.2196 0.2574 0.095 Uiso 1 1 calc R U . . .
C55 C 0.3232(17) 0.3091(15) 0.1764(10) 0.068(7) Uani 1 1 d . U . . .
C56 C 0.3452(14) 0.3488(14) 0.1471(9) 0.052(6) Uani 1 1 d . U . . .
C57 C 0.3671(17) 0.3965(14) 0.1133(9) 0.069(7) Uani 1 1 d . U . . .
H57 H 0.4218 0.4208 0.1248 0.083 Uiso 1 1 calc R U . . .
C58 C 0.239(2) 0.374(3) 0.0484(13) 0.103(5) Uani 0.5 1 d D U P A 1
H58 H 0.2346 0.3344 0.0670 0.124 Uiso 0.5 1 calc R U P A 1
C59 C 0.2569(18) 0.370(2) -0.0110(14) 0.104(5) Uani 0.5 1 d D U P A 1
H59A H 0.3112 0.3410 -0.0157 0.125 Uiso 0.5 1 calc R U P A 1
H59B H 0.2762 0.4096 -0.0245 0.125 Uiso 0.5 1 calc R U P A 1
C60 C 0.165(3) 0.3478(18) -0.0433(10) 0.105(5) Uani 0.5 1 d D U P A 1
H60A H 0.1712 0.3543 -0.0822 0.126 Uiso 0.5 1 calc R U P A 1
H60B H 0.1556 0.3040 -0.0372 0.126 Uiso 0.5 1 calc R U P A 1
C61 C 0.076(2) 0.3823(19) -0.0256(9) 0.105(5) Uani 0.5 1 d D U P A 1
H61A H 0.0881 0.4263 -0.0280 0.126 Uiso 0.5 1 calc R U P A 1
H61B H 0.0178 0.3724 -0.0499 0.126 Uiso 0.5 1 calc R U P A 1
C62 C 0.057(2) 0.366(2) 0.0320(12) 0.105(5) Uani 0.5 1 d D U P A 1
H62A H -0.0104 0.3752 0.0423 0.126 Uiso 0.5 1 calc R U P A 1
H62B H 0.0772 0.3246 0.0432 0.126 Uiso 0.5 1 calc R U P A 1
C63 C 0.132(3) 0.415(2) 0.0458(9) 0.104(5) Uani 0.5 1 d D U P A 1
H63 H 0.1291 0.4511 0.0219 0.125 Uiso 0.5 1 calc R U P A 1
C58' C 0.230(2) 0.380(2) 0.0508(12) 0.103(5) Uani 0.5 1 d D U P A 2
H58' H 0.2182 0.3485 0.0785 0.124 Uiso 0.5 1 calc R U P A 2
C59' C 0.2431(18) 0.3480(19) -0.0020(15) 0.104(5) Uani 0.5 1 d D U P A 2
H59C H 0.2994 0.3199 0.0026 0.125 Uiso 0.5 1 calc R U P A 2
H59D H 0.2575 0.3780 -0.0299 0.125 Uiso 0.5 1 calc R U P A 2
C60' C 0.151(2) 0.3128(15) -0.0205(13) 0.105(5) Uani 0.5 1 d D U P A 2
H60C H 0.1607 0.2930 -0.0555 0.126 Uiso 0.5 1 calc R U P A 2
H60D H 0.1392 0.2809 0.0061 0.126 Uiso 0.5 1 calc R U P A 2
C61' C 0.063(2) 0.3548(19) -0.0266(11) 0.105(5) Uani 0.5 1 d D U P A 2
H61C H 0.0733 0.3848 -0.0553 0.126 Uiso 0.5 1 calc R U P A 2
H61D H 0.0039 0.3312 -0.0374 0.126 Uiso 0.5 1 calc R U P A 2
C62' C 0.050(2) 0.3875(19) 0.0260(13) 0.104(5) Uani 0.5 1 d D U P A 2
H62C H -0.0054 0.4165 0.0205 0.125 Uiso 0.5 1 calc R U P A 2
H62D H 0.0320 0.3578 0.0535 0.125 Uiso 0.5 1 calc R U P A 2
C63' C 0.141(3) 0.4211(16) 0.0464(8) 0.104(5) Uani 0.5 1 d D U P A 2
H63' H 0.1515 0.4606 0.0280 0.125 Uiso 0.5 1 calc R U P A 2
C64 C 0.1543(14) 0.4762(13) 0.1302(9) 0.061(6) Uani 1 1 d . U . . .
H64 H 0.1398 0.4789 0.1669 0.074 Uiso 1 1 calc R U . . .
C65 C 0.2062(18) 0.5266(15) 0.1093(9) 0.078(7) Uani 1 1 d . U . . .
C66 C 0.2525(18) 0.5673(15) 0.0930(9) 0.078(7) Uani 1 1 d . U . . .
C67 C 0.3096(17) 0.6117(14) 0.0721(10) 0.068(7) Uani 1 1 d . U . . .
C68 C 0.321(2) 0.6676(16) 0.1005(11) 0.108(9) Uani 1 1 d . U . . .
H68 H 0.2840 0.6746 0.1310 0.129 Uiso 1 1 calc R U . . .
C69 C 0.391(2) 0.7163(16) 0.0825(12) 0.110(9) Uani 1 1 d . U . . .
H69 H 0.4022 0.7534 0.1012 0.132 Uiso 1 1 calc R U . . .
C70 C 0.4347(17) 0.7009(14) 0.0365(10) 0.076(7) Uani 1 1 d D U . . .
C71 C 0.425(2) 0.6444(17) 0.0121(12) 0.121(10) Uani 1 1 d . U . . .
H71 H 0.4659 0.6341 -0.0158 0.146 Uiso 1 1 calc R U . . .
C72 C 0.349(2) 0.5987(15) 0.0292(11) 0.094(8) Uani 1 1 d . U . . .
H72 H 0.3328 0.5632 0.0090 0.113 Uiso 1 1 calc R U . . .
C73 C 0.5429(15) 0.1458(13) 0.4113(9) 0.057(6) Uani 1 1 d . U . . .
C74 C 0.6096(17) 0.1882(13) 0.4379(9) 0.068(6) Uani 1 1 d . U . . .
H74 H 0.6123 0.1924 0.4760 0.082 Uiso 1 1 calc R U . . .
C75 C 0.6699(14) 0.2226(12) 0.4078(8) 0.045(5) Uani 1 1 d . U . . .
H75 H 0.7133 0.2507 0.4258 0.054 Uiso 1 1 calc R U . . .
C76 C 0.6692(14) 0.2178(13) 0.3547(9) 0.051(6) Uani 1 1 d . U . . .
C77 C 0.6107(17) 0.1742(14) 0.3256(10) 0.074(7) Uani 1 1 d . U . . .
H77 H 0.6139 0.1680 0.2880 0.088 Uiso 1 1 calc R U . . .
C78 C 0.5457(16) 0.1400(13) 0.3576(10) 0.064(6) Uani 1 1 d . U . . .
H78 H 0.5025 0.1119 0.3396 0.076 Uiso 1 1 calc R U . . .
C79 C 0.7288(16) 0.2527(13) 0.3204(8) 0.055(6) Uani 1 1 d . U . . .
C80 C 0.7751(16) 0.2823(14) 0.2906(9) 0.066(7) Uani 1 1 d . U . . .
C81 C 0.8248(16) 0.3174(14) 0.2518(9) 0.071(7) Uani 1 1 d . U . . .
H81 H 0.8409 0.3578 0.2617 0.085 Uiso 1 1 calc R U . . .
C82 C 0.8247(15) 0.2400(13) 0.1891(8) 0.089(8) Uani 1 1 d D U . . .
H82 H 0.8118 0.2134 0.2203 0.107 Uiso 1 1 calc R U . . .
C83 C 0.9114(13) 0.2165(14) 0.1589(10) 0.148(12) Uani 1 1 d D U . . .
H83A H 0.9234 0.2438 0.1284 0.177 Uiso 1 1 calc R U . . .
H83B H 0.9714 0.2152 0.1835 0.177 Uiso 1 1 calc R U . . .
C84 C 0.8861(16) 0.1531(13) 0.1378(10) 0.152(13) Uani 1 1 d D U . . .
H84A H 0.9421 0.1364 0.1194 0.183 Uiso 1 1 calc R U . . .
H84B H 0.8735 0.1262 0.1683 0.183 Uiso 1 1 calc R U . . .
C85 C 0.7959(17) 0.1553(13) 0.0984(9) 0.120(10) Uani 1 1 d D U . . .
H85A H 0.7797 0.1141 0.0851 0.143 Uiso 1 1 calc R U . . .
H85B H 0.8093 0.1808 0.0671 0.143 Uiso 1 1 calc R U . . .
C86 C 0.7092(13) 0.1813(14) 0.1268(10) 0.138(11) Uani 1 1 d D U . . .
H86A H 0.6509 0.1839 0.1009 0.166 Uiso 1 1 calc R U . . .
H86B H 0.6933 0.1544 0.1567 0.166 Uiso 1 1 calc R U . . .
C87 C 0.7349(15) 0.2440(13) 0.1488(10) 0.132(11) Uani 1 1 d D U . . .
H87 H 0.7449 0.2735 0.1192 0.158 Uiso 1 1 calc R U . . .
C88 C 0.6076(18) 0.3167(15) 0.1769(10) 0.077(7) Uani 1 1 d . U . . .
H88 H 0.5546 0.3258 0.1982 0.093 Uiso 1 1 calc R U . . .
C89 C 0.6399(17) 0.3600(15) 0.1442(10) 0.066(7) Uani 1 1 d . U . . .
C90 C 0.6586(17) 0.4017(15) 0.1167(10) 0.068(7) Uani 1 1 d . U . . .
C91 C 0.685(2) 0.4522(16) 0.0825(11) 0.092(8) Uani 1 1 d . U . . .
C92 C 0.622(2) 0.4893(15) 0.0512(9) 0.084(8) Uani 1 1 d . U . . .
H92 H 0.5540 0.4819 0.0517 0.101 Uiso 1 1 calc R U . . .
C93 C 0.651(2) 0.5352(15) 0.0200(11) 0.105(9) Uani 1 1 d . U . . .
H93 H 0.6042 0.5531 -0.0053 0.126 Uiso 1 1 calc R U . . .
C94 C 0.748(2) 0.5574(16) 0.0236(11) 0.103(9) Uani 1 1 d . U . . .
C95 C 0.815(2) 0.5133(17) 0.0549(12) 0.120(10) Uani 1 1 d . U . . .
H95 H 0.8834 0.5202 0.0524 0.143 Uiso 1 1 calc R U . . .
C96 C 0.794(2) 0.4676(15) 0.0844(11) 0.102(9) Uani 1 1 d . U . . .
H96 H 0.8421 0.4455 0.1055 0.123 Uiso 1 1 calc R U . . .
C97 C 0.4051(14) 0.3303(13) 0.5102(8) 0.049(5) Uani 1 1 d . U . . .
C98 C 0.3522(16) 0.3820(13) 0.4850(8) 0.062(6) Uani 1 1 d . U . . .
H98 H 0.2842 0.3871 0.4890 0.074 Uiso 1 1 calc R U . . .
C99 C 0.4019(16) 0.4227(13) 0.4558(8) 0.056(6) Uani 1 1 d . U . . .
H99 H 0.3670 0.4561 0.4401 0.067 Uiso 1 1 calc R U . . .
C100 C 0.4988(15) 0.4175(13) 0.4482(8) 0.050(6) Uani 1 1 d . U . . .
C101 C 0.5534(15) 0.3687(12) 0.4737(8) 0.053(6) Uani 1 1 d . U . . .
H101 H 0.6217 0.3650 0.4699 0.063 Uiso 1 1 calc R U . . .
C102 C 0.5034(18) 0.3256(14) 0.5049(9) 0.072(7) Uani 1 1 d . U . . .
H102 H 0.5392 0.2933 0.5222 0.087 Uiso 1 1 calc R U . . .
C103 C 0.5508(16) 0.4569(13) 0.4172(8) 0.055(6) Uani 1 1 d . U . . .
C104 C 0.6022(15) 0.4902(13) 0.3946(8) 0.050(6) Uani 1 1 d . U . . .
C105 C 0.6573(15) 0.5309(13) 0.3615(9) 0.058(6) Uani 1 1 d . U . . .
H105 H 0.6343 0.5364 0.3249 0.069 Uiso 1 1 calc R U . . .
C106 C 0.7776(10) 0.5512(11) 0.4333(6) 0.047(5) Uani 1 1 d D U . . .
H106 H 0.7267 0.5343 0.4560 0.056 Uiso 1 1 calc R U . . .
C107 C 0.8095(13) 0.6125(11) 0.4556(7) 0.076(7) Uani 1 1 d D U . . .
H10C H 0.7515 0.6390 0.4568 0.091 Uiso 1 1 calc R U . . .
H10D H 0.8550 0.6313 0.4313 0.091 Uiso 1 1 calc R U . . .
C108 C 0.8597(13) 0.6071(11) 0.5117(6) 0.067(6) Uani 1 1 d D U . . .
H10E H 0.8129 0.5910 0.5367 0.080 Uiso 1 1 calc R U . . .
H10F H 0.8814 0.6475 0.5247 0.080 Uiso 1 1 calc R U . . .
C109 C 0.9482(12) 0.5649(12) 0.5108(7) 0.094(8) Uani 1 1 d D U . . .
H10G H 0.9809 0.5614 0.5475 0.113 Uiso 1 1 calc R U . . .
H10H H 0.9960 0.5814 0.4866 0.113 Uiso 1 1 calc R U . . .
C110 C 0.9127(12) 0.5025(11) 0.4907(7) 0.066(6) Uani 1 1 d D U . . .
H11A H 0.9690 0.4744 0.4907 0.080 Uiso 1 1 calc R U . . .
H11B H 0.8655 0.4860 0.5154 0.080 Uiso 1 1 calc R U . . .
C111 C 0.8641(12) 0.5073(11) 0.4344(6) 0.051(6) Uani 1 1 d D U . . .
H111 H 0.9127 0.5213 0.4088 0.061 Uiso 1 1 calc R U . . .
C112 C 0.8327(13) 0.4309(13) 0.3718(9) 0.053(6) Uani 1 1 d . U . . .
H112 H 0.8118 0.3909 0.3633 0.064 Uiso 1 1 calc R U . . .
C113 C 0.8642(15) 0.4665(14) 0.3261(10) 0.062(6) Uani 1 1 d . U . . .
C114 C 0.8853(16) 0.5012(15) 0.2939(10) 0.070(7) Uani 1 1 d . U . . .
C115 C 0.9112(16) 0.5466(15) 0.2592(10) 0.065(7) Uani 1 1 d . U . . .
C116 C 0.9385(17) 0.5360(14) 0.2068(11) 0.094(8) Uani 1 1 d . U . . .
H116 H 0.9438 0.4956 0.1944 0.113 Uiso 1 1 calc R U . . .
C117 C 0.9583(19) 0.5839(16) 0.1720(11) 0.096(9) Uani 1 1 d . U . . .
H117 H 0.9759 0.5749 0.1365 0.116 Uiso 1 1 calc R U . . .
C118 C 0.9530(17) 0.6423(15) 0.1874(10) 0.072(7) Uani 1 1 d . U . . .
C119 C 0.9228(18) 0.6557(15) 0.2398(10) 0.089(8) Uani 1 1 d . U . . .
H119 H 0.9139 0.6958 0.2522 0.107 Uiso 1 1 calc R U . . .
C120 C 0.9068(16) 0.6029(15) 0.2723(10) 0.076(7) Uani 1 1 d . U . . .
H120 H 0.8909 0.6107 0.3083 0.091 Uiso 1 1 calc R U . . .
C121 C 0.0589(14) 0.3349(13) 0.3897(9) 0.057(6) Uani 1 1 d . U . . .
C122 C 0.0410(13) 0.3346(13) 0.3363(8) 0.047(5) Uani 1 1 d . U . . .
H122 H 0.0102 0.2998 0.3204 0.056 Uiso 1 1 calc R U . . .
C123 C 0.0633(12) 0.3800(12) 0.3029(7) 0.049(5) Uani 1 1 d . U . . .
H123 H 0.0521 0.3774 0.2648 0.059 Uiso 1 1 calc R U . . .
C124 C 0.1049(14) 0.4322(13) 0.3293(8) 0.042(5) Uani 1 1 d . U . . .
C125 C 0.1210(13) 0.4349(13) 0.3823(8) 0.047(5) Uani 1 1 d . U . . .
H125 H 0.1480 0.4711 0.3975 0.057 Uiso 1 1 calc R U . . .
C126 C 0.1011(13) 0.3882(13) 0.4168(8) 0.047(5) Uani 1 1 d . U . . .
H126 H 0.1138 0.3906 0.4548 0.056 Uiso 1 1 calc R U . . .
C127 C 0.1366(14) 0.4816(13) 0.2948(8) 0.047(6) Uani 1 1 d . U . . .
C128 C 0.1640(15) 0.5247(14) 0.2744(9) 0.057(6) Uani 1 1 d . U . . .
C129 C 0.2032(17) 0.5807(15) 0.2504(10) 0.082(8) Uani 1 1 d . U . . .
H129 H 0.2160 0.5798 0.2133 0.098 Uiso 1 1 calc R U . . .
C130 C 0.1853(17) 0.6351(13) 0.3316(9) 0.071(7) Uani 1 1 d . U . . .
H130 H 0.1309 0.6056 0.3354 0.086 Uiso 1 1 calc R U . . .
C131 C 0.1450(19) 0.7031(14) 0.3350(10) 0.092(8) Uani 1 1 d . U . . .
H13A H 0.1967 0.7326 0.3276 0.110 Uiso 1 1 calc R U . . .
H13B H 0.0881 0.7095 0.3088 0.110 Uiso 1 1 calc R U . . .
C132 C 0.116(2) 0.7095(16) 0.3904(11) 0.109(9) Uani 1 1 d . U . . .
H13C H 0.0616 0.6811 0.3949 0.131 Uiso 1 1 calc R U . . .
H13D H 0.0900 0.7508 0.3941 0.131 Uiso 1 1 calc R U . . .
C133 C 0.194(3) 0.6990(17) 0.4379(13) 0.141(12) Uani 1 1 d . U . . .
H13E H 0.2472 0.7289 0.4367 0.169 Uiso 1 1 calc R U . . .
H13F H 0.1632 0.7033 0.4727 0.169 Uiso 1 1 calc R U . . .
C134 C 0.2330(18) 0.6354(13) 0.4320(9) 0.079(7) Uani 1 1 d . U . . .
H13G H 0.1812 0.6059 0.4392 0.095 Uiso 1 1 calc R U . . .
H13H H 0.2886 0.6289 0.4590 0.095 Uiso 1 1 calc R U . . .
C135 C 0.2668(16) 0.6247(13) 0.3758(8) 0.061(6) Uani 1 1 d . U . . .
H135 H 0.3234 0.6518 0.3697 0.073 Uiso 1 1 calc R U . . .
C136 C 0.3723(14) 0.5442(13) 0.3494(7) 0.044(5) Uani 1 1 d . U . . .
H136 H 0.3894 0.5027 0.3474 0.053 Uiso 1 1 calc R U . . .
C137 C 0.4329(15) 0.5881(14) 0.3219(9) 0.058(6) Uani 1 1 d . U . . .
C138 C 0.4769(17) 0.6205(13) 0.2989(8) 0.059(6) Uani 1 1 d . U . . .
C139 C 0.5320(17) 0.6731(13) 0.2739(9) 0.066(6) Uani 1 1 d . U . . .
C140 C 0.4745(16) 0.7085(13) 0.2386(8) 0.065(6) Uani 1 1 d . U . . .
H140 H 0.4054 0.7039 0.2338 0.078 Uiso 1 1 calc R U . . .
C141 C 0.525(2) 0.7520(14) 0.2104(9) 0.094(8) Uani 1 1 d . U . . .
H141 H 0.4899 0.7759 0.1840 0.113 Uiso 1 1 calc R U . . .
C142 C 0.6235(19) 0.7613(14) 0.2195(10) 0.077(7) Uani 1 1 d . U . . .
C143 C 0.6789(18) 0.7244(13) 0.2536(9) 0.071(7) Uani 1 1 d . U . . .
H143 H 0.7476 0.7304 0.2596 0.085 Uiso 1 1 calc R U . . .
C144 C 0.6319(15) 0.6772(13) 0.2799(8) 0.058(6) Uani 1 1 d . U . . .
H144 H 0.6690 0.6487 0.3014 0.069 Uiso 1 1 calc R U . . .
N1A N 0.3623(11) 0.2974(12) 0.3586(7) 0.047(4) Uani 1 1 d . U . . .
N2A N 0.6407(14) 0.6063(13) 0.1491(8) 0.070(5) Uani 1 1 d . U . . .
O1A O 0.3204(8) 0.2577(10) 0.3892(5) 0.048(4) Uani 1 1 d . U . . .
O2A O 0.6793(9) 0.6542(12) 0.1228(6) 0.081(5) Uani 1 1 d . U . . .
C1A C 0.4592(14) 0.2955(12) 0.3536(8) 0.049(5) Uani 1 1 d . U . . .
H1A H 0.4986 0.2649 0.3709 0.059 Uiso 1 1 calc R U . . .
C2A C 0.5007(14) 0.3397(13) 0.3222(7) 0.046(5) Uani 1 1 d . U . . .
H2A H 0.5697 0.3405 0.3200 0.056 Uiso 1 1 calc R U . . .
C3A C 0.4424(14) 0.3831(12) 0.2939(8) 0.042(5) Uani 1 1 d . U . . .
C4A C 0.3438(14) 0.3819(13) 0.3018(8) 0.050(6) Uani 1 1 d . U . . .
H4A2 H 0.3036 0.4122 0.2846 0.060 Uiso 1 1 calc R U . . .
C5A C 0.2998(16) 0.3400(13) 0.3329(8) 0.054(6) Uani 1 1 d . U . . .
H5A H 0.2312 0.3400 0.3366 0.065 Uiso 1 1 calc R U . . .
C6A C 0.4853(15) 0.4270(13) 0.2610(8) 0.050(6) Uani 1 1 d . U . . .
C7A C 0.5181(17) 0.4677(15) 0.2339(9) 0.065(7) Uani 1 1 d . U . . .
C8A C 0.5622(15) 0.5140(13) 0.2051(8) 0.050(6) Uani 1 1 d . U . . .
C9A C 0.6656(16) 0.5251(13) 0.2082(8) 0.059(6) Uani 1 1 d . U . . .
H9A H 0.7089 0.5011 0.2308 0.071 Uiso 1 1 calc R U . . .
C10A C 0.7000(16) 0.5694(13) 0.1791(8) 0.061(6) Uani 1 1 d . U . . .
H10I H 0.7688 0.5751 0.1795 0.073 Uiso 1 1 calc R U . . .
C11A C 0.5422(16) 0.5963(13) 0.1448(8) 0.064(6) Uani 1 1 d . U . . .
H11E H 0.5017 0.6220 0.1221 0.076 Uiso 1 1 calc R U . . .
C12A C 0.5000(16) 0.5513(13) 0.1715(8) 0.060(6) Uani 1 1 d . U . . .
H12C H 0.4312 0.5449 0.1680 0.072 Uiso 1 1 calc R U . . .
C1S C 0.228(2) -0.1348(15) 0.3731(9) 0.084(8) Uiso 0.4 1 d DG U P B 1
C2S C 0.322(2) -0.1499(19) 0.3591(11) 0.083(9) Uiso 0.4 1 d DG U P B 1
H2S H 0.3738 -0.1541 0.3863 0.100 Uiso 0.4 1 calc R U P B 1
C3S C 0.339(2) -0.159(2) 0.3053(12) 0.086(9) Uiso 0.4 1 d DG U P B 1
H3S H 0.4033 -0.1691 0.2957 0.103 Uiso 0.4 1 calc R U P B 1
C4S C 0.264(2) -0.1526(16) 0.2655(10) 0.085(8) Uiso 0.4 1 d DG U P B 1
C5S C 0.170(2) -0.138(2) 0.2795(10) 0.082(9) Uiso 0.4 1 d DG U P B 1
H5S H 0.1182 -0.1333 0.2523 0.098 Uiso 0.4 1 calc R U P B 1
C6S C 0.153(2) -0.129(2) 0.3333(11) 0.081(9) Uiso 0.4 1 d DG U P B 1
H6S H 0.0887 -0.1183 0.3429 0.097 Uiso 0.4 1 calc R U P B 1
C7S C 0.209(3) -0.125(2) 0.4313(10) 0.102(13) Uiso 0.4 1 d D U P B 1
H7SA H 0.1451 -0.1051 0.4336 0.153 Uiso 0.4 1 d R U P B 1
H7SB H 0.2605 -0.0995 0.4483 0.153 Uiso 0.4 1 d R U P B 1
H7SC H 0.2081 -0.1640 0.4499 0.153 Uiso 0.4 1 d R U P B 1
C8S C 0.282(4) -0.162(2) 0.2072(11) 0.093(13) Uiso 0.4 1 d D U P B 1
H8SA H 0.2222 -0.1516 0.1850 0.140 Uiso 0.4 1 d R U P B 1
H8SB H 0.2979 -0.2047 0.2013 0.140 Uiso 0.4 1 d R U P B 1
H8SC H 0.3360 -0.1366 0.1971 0.140 Uiso 0.4 1 d R U P B 1
C1S' C 0.253(2) -0.140(3) 0.3426(14) 0.086(9) Uiso 0.35 1 d D U P C 2
C2S' C 0.179(3) -0.136(3) 0.3010(12) 0.081(9) Uiso 0.35 1 d D U P C 2
H2S' H 0.1928 -0.1481 0.2655 0.097 Uiso 0.35 1 calc R U P C 2
C3S' C 0.086(2) -0.116(3) 0.3113(12) 0.083(9) Uiso 0.35 1 d D U P C 2
H3S' H 0.0362 -0.1139 0.2830 0.100 Uiso 0.35 1 calc R U P C 2
C4S' C 0.067(2) -0.099(2) 0.3635(13) 0.084(9) Uiso 0.35 1 d D U P C 2
C5S' C 0.134(3) -0.114(3) 0.4060(11) 0.083(9) Uiso 0.35 1 d D U P C 2
H5S' H 0.1153 -0.1130 0.4420 0.100 Uiso 0.35 1 calc R U P C 2
C6S' C 0.229(3) -0.130(3) 0.3955(13) 0.085(10) Uiso 0.35 1 d D U P C 2
H6S' H 0.2776 -0.1351 0.4244 0.102 Uiso 0.35 1 calc R U P C 2
C7S' C 0.351(3) -0.165(3) 0.332(2) 0.094(14) Uiso 0.35 1 d D U P C 2
H7SD H 0.3706 -0.1946 0.3608 0.141 Uiso 0.35 1 d R U P C 2
H7SE H 0.4017 -0.1340 0.3314 0.141 Uiso 0.35 1 d R U P C 2
H7SF H 0.3442 -0.1860 0.2975 0.141 Uiso 0.35 1 d R U P C 2
C8S' C -0.033(3) -0.077(3) 0.3750(19) 0.092(14) Uiso 0.35 1 d D U P C 2
H8SD H -0.0388 -0.0346 0.3643 0.137 Uiso 0.35 1 d R U P C 2
H8SE H -0.0384 -0.0805 0.4140 0.137 Uiso 0.35 1 d R U P C 2
H8SF H -0.0856 -0.1005 0.3560 0.137 Uiso 0.35 1 d R U P C 2
C1T C 0.198(3) 0.5031(18) 0.6003(13) 0.090(11) Uiso 0.3 1 d G U P D 1
C2T C 0.224(3) 0.5515(19) 0.6342(15) 0.091(11) Uiso 0.3 1 d G U P D 1
H2T H 0.2494 0.5876 0.6200 0.109 Uiso 0.3 1 calc R U P D 1
C3T C 0.212(4) 0.546(2) 0.6891(14) 0.096(11) Uiso 0.3 1 d G U P D 1
H3T H 0.2492 0.5706 0.7144 0.115 Uiso 0.3 1 calc R U P D 1
C4T C 0.145(3) 0.505(2) 0.7064(13) 0.098(11) Uiso 0.3 1 d G U P D 1
C5T C 0.116(3) 0.457(2) 0.6725(15) 0.096(11) Uiso 0.3 1 d G U P D 1
H5T H 0.0790 0.4242 0.6857 0.115 Uiso 0.3 1 calc R U P D 1
C6T C 0.140(3) 0.4570(19) 0.6194(15) 0.092(11) Uiso 0.3 1 d G U P D 1
H6T H 0.1179 0.4255 0.5958 0.110 Uiso 0.3 1 calc R U P D 1
C7T C 0.201(4) 0.510(2) 0.5402(13) 0.068(14) Uiso 0.3 1 d G U P D 1
H7TA H 0.2524 0.4835 0.5275 0.102 Uiso 0.3 1 d R U P D 1
H7TB H 0.2155 0.5518 0.5314 0.102 Uiso 0.3 1 d R U P D 1
H7TC H 0.1376 0.4982 0.5225 0.102 Uiso 0.3 1 d R U P D 1
C8T C 0.119(4) 0.504(3) 0.7639(14) 0.096(15) Uiso 0.3 1 d G U P D 1
H8TA H 0.0601 0.4788 0.7669 0.144 Uiso 0.3 1 d R U P D 1
H8TB H 0.1061 0.5448 0.7758 0.144 Uiso 0.3 1 d R U P D 1
H8TC H 0.1733 0.4863 0.7866 0.144 Uiso 0.3 1 d R U P D 1
C1U C 0.287(4) -0.122(2) 0.1343(16) 0.115(15) Uiso 0.25 1 d D U P E 3
C2U C 0.259(4) -0.172(2) 0.1628(19) 0.115(15) Uiso 0.25 1 d D U P E 3
H2U H 0.2289 -0.2058 0.1441 0.138 Uiso 0.25 1 calc R U P E 3
C3U C 0.273(5) -0.173(3) 0.2187(19) 0.116(16) Uiso 0.25 1 d D U P E 3
H3U H 0.2391 -0.2014 0.2392 0.140 Uiso 0.25 1 calc R U P E 3
C4U C 0.339(5) -0.133(3) 0.2442(17) 0.118(15) Uiso 0.25 1 d D U P E 3
C5U C 0.375(5) -0.085(3) 0.215(2) 0.120(16) Uiso 0.25 1 d D U P E 3
H5U H 0.4227 -0.0586 0.2314 0.143 Uiso 0.25 1 calc R U P E 3
C6U C 0.342(6) -0.077(2) 0.161(2) 0.117(15) Uiso 0.25 1 d D U P E 3
H6U H 0.3576 -0.0409 0.1430 0.141 Uiso 0.25 1 calc R U P E 3
C7U C 0.243(6) -0.110(3) 0.078(2) 0.106(19) Uiso 0.25 1 d D U P E 3
H7UA H 0.1865 -0.1370 0.0716 0.158 Uiso 0.25 1 d R U P E 3
H7UB H 0.2918 -0.1192 0.0522 0.158 Uiso 0.25 1 d R U P E 3
H7UC H 0.2218 -0.0680 0.0738 0.158 Uiso 0.25 1 d R U P E 3
C8U C 0.382(7) -0.145(4) 0.300(2) 0.131(19) Uiso 0.25 1 d D U P E 3
H8UA H 0.3764 -0.1044 0.3162 0.196 Uiso 0.25 1 d R U P E 3
H8UB H 0.4495 -0.1589 0.3057 0.196 Uiso 0.25 1 d R U P E 3
H8UC H 0.3385 -0.1728 0.3181 0.196 Uiso 0.25 1 d R U P E 3
C1V C 0.514(3) 0.0446(10) 0.1676(13) 0.109(14) Uiso 0.25 1 d D U P F 2
C2V C 0.449(3) 0.0281(8) 0.2052(15) 0.108(14) Uiso 0.25 1 d D U P F 2
H2V H 0.3807 0.0277 0.1954 0.130 Uiso 0.25 1 calc R U P F 2
C3V C 0.484(3) 0.0122(9) 0.2572(14) 0.110(14) Uiso 0.25 1 d D U P F 2
H3V H 0.4388 0.0010 0.2830 0.132 Uiso 0.25 1 calc R U P F 2
C4V C 0.584(3) 0.0129(15) 0.2715(13) 0.111(14) Uiso 0.25 1 d D U P F 2
C5V C 0.649(3) 0.029(2) 0.2338(16) 0.110(14) Uiso 0.25 1 d D U P F 2
H5V H 0.7172 0.0299 0.2436 0.132 Uiso 0.25 1 calc R U P F 2
C6V C 0.614(3) 0.045(2) 0.1819(15) 0.110(14) Uiso 0.25 1 d D U P F 2
H6V H 0.6591 0.0565 0.1561 0.132 Uiso 0.25 1 calc R U P F 2
C7V C 0.478(4) 0.0619(17) 0.1111(14) 0.114(18) Uiso 0.25 1 d D U P F 2
H7V1 H 0.5313 0.0819 0.0932 0.170 Uiso 0.25 1 d R U P F 2
H7V2 H 0.4229 0.0897 0.1126 0.170 Uiso 0.25 1 d R U P F 2
H7V3 H 0.4574 0.0258 0.0907 0.170 Uiso 0.25 1 d R U P F 2
C8V C 0.622(5) -0.004(2) 0.3275(14) 0.103(18) Uiso 0.25 1 d D U P F 2
H8V1 H 0.5941 0.0224 0.3540 0.155 Uiso 0.25 1 d R U P F 2
H8V2 H 0.6936 -0.0001 0.3304 0.155 Uiso 0.25 1 d R U P F 2
H8V3 H 0.6042 -0.0461 0.3346 0.155 Uiso 0.25 1 d R U P F 2
C1W C -0.126(4) -0.0024(13) 0.0994(17) 0.13(2) Uiso 0.2 1 d D U P G 4
C2W C -0.035(4) -0.0133(8) 0.126(2) 0.13(2) Uiso 0.2 1 d D U P G 4
H2W H 0.0198 -0.0208 0.1053 0.162 Uiso 0.2 1 calc R U P G 4
C3W C -0.024(4) -0.0131(10) 0.182(2) 0.13(2) Uiso 0.2 1 d D U P G 4
H3W H 0.0383 -0.0206 0.1996 0.160 Uiso 0.2 1 calc R U P G 4
C4W C -0.104(4) -0.0021(18) 0.2114(18) 0.13(2) Uiso 0.2 1 d D U P G 4
C5W C -0.196(4) 0.009(3) 0.185(2) 0.13(2) Uiso 0.2 1 d D U P G 4
H5W H -0.2506 0.0163 0.2054 0.160 Uiso 0.2 1 calc R U P G 4
C6W C -0.207(3) 0.009(2) 0.129(2) 0.13(2) Uiso 0.2 1 d D U P G 4
H6W H -0.2693 0.0160 0.1112 0.159 Uiso 0.2 1 calc R U P G 4
C7W C -0.139(6) -0.003(2) 0.0388(18) 0.14(2) Uiso 0.2 1 d D U P G 4
H7W1 H -0.1177 -0.0416 0.0253 0.210 Uiso 0.2 1 d R U P G 4
H7W2 H -0.0975 0.0296 0.0258 0.210 Uiso 0.2 1 d R U P G 4
H7W3 H -0.2073 0.0048 0.0258 0.210 Uiso 0.2 1 d R U P G 4
C8W C -0.093(7) -0.002(3) 0.2719(18) 0.13(2) Uiso 0.2 1 d D U P G 4
H8W1 H -0.0340 -0.0232 0.2855 0.199 Uiso 0.2 1 d R U P G 4
H8W2 H -0.1510 -0.0224 0.2845 0.199 Uiso 0.2 1 d R U P G 4
H8W3 H -0.0913 0.0398 0.2853 0.199 Uiso 0.2 1 d R U P G 4
O1W O -0.0195(13) 0.3913(12) 0.1712(6) 0.129(7) Uiso 1 1 d D . . . .
H1WO H 0.0224 0.4159 0.1854 0.155 Uiso 1 1 d DR U . . .
H2WO H -0.0159 0.3583 0.1888 0.155 Uiso 1 1 d DR U . . .

loop_
_atom_site_aniso_label
_atom_site_aniso_U_11
_atom_site_aniso_U_22
_atom_site_aniso_U_33
_atom_site_aniso_U_23
_atom_site_aniso_U_13
_atom_site_aniso_U_12
N1 0.067(10) 0.079(11) 0.105(11) 0.004(10) -0.028(9) -0.013(9)
N2 0.055(10) 0.071(10) 0.089(11) 0.012(9) 0.004(9) -0.004(8)
N3 0.035(7) 0.052(7) 0.061(7) 0.003(6) 0.008(6) -0.003(5)
N4 0.068(10) 0.051(9) 0.097(11) 0.003(9) -0.012(9) -0.005(8)
N5 0.101(12) 0.107(12) 0.108(12) 0.031(10) -0.002(10) -0.013(10)
N6 0.072(11) 0.132(12) 0.106(12) -0.002(10) 0.004(10) 0.008(10)
N7 0.071(11) 0.092(11) 0.112(11) 0.018(10) 0.004(10) -0.019(9)
N8 0.090(12) 0.117(12) 0.111(12) 0.017(11) 0.008(10) -0.016(10)
N9 0.078(11) 0.108(11) 0.098(11) 0.009(10) 0.022(10) 0.015(9)
N10 0.074(11) 0.089(11) 0.097(11) -0.012(10) -0.004(9) 0.008(9)
N11 0.063(10) 0.105(11) 0.078(10) 0.009(10) 0.018(9) 0.007(9)
N12 0.069(10) 0.081(11) 0.098(11) -0.008(9) -0.015(9) -0.006(9)
N13 0.030(8) 0.030(8) 0.078(9) -0.002(8) 0.003(8) 0.005(7)
N14 0.040(9) 0.043(9) 0.082(10) -0.007(8) 0.003(8) 0.024(7)
N15 0.060(10) 0.067(10) 0.081(10) 0.003(9) 0.001(9) 0.008(8)
N16 0.038(9) 0.050(9) 0.065(9) 0.009(8) 0.020(8) -0.010(7)
C1 0.080(12) 0.077(12) 0.079(12) -0.003(10) -0.009(10) -0.033(10)
C2 0.091(13) 0.058(12) 0.112(13) 0.012(11) -0.010(11) -0.001(10)
C3 0.115(14) 0.077(13) 0.123(14) -0.014(11) -0.015(11) -0.013(11)
C4 0.126(15) 0.116(15) 0.157(15) 0.002(12) -0.011(12) 0.015(12)
C5 0.058(11) 0.042(11) 0.105(12) 0.011(10) -0.013(10) -0.014(9)
C6 0.045(11) 0.050(10) 0.085(11) 0.021(10) -0.009(10) 0.009(9)
C7 0.045(11) 0.056(11) 0.075(11) -0.003(10) -0.003(10) -0.013(9)
C8 0.040(10) 0.053(11) 0.076(11) 0.002(10) 0.003(9) 0.000(9)
C9 0.047(11) 0.082(12) 0.087(12) 0.016(11) 0.011(10) -0.012(10)
C10 0.051(11) 0.067(11) 0.074(11) 0.015(10) 0.012(10) -0.009(10)
C11 0.053(11) 0.063(11) 0.076(11) 0.010(10) 0.007(10) 0.001(9)
C12 0.048(11) 0.044(10) 0.076(11) 0.007(9) 0.009(10) -0.016(9)
C13 0.048(11) 0.063(10) 0.067(11) 0.008(9) 0.001(9) -0.010(9)
C14 0.082(12) 0.083(12) 0.080(12) 0.011(10) 0.005(10) -0.008(10)
C15 0.044(11) 0.068(11) 0.086(12) 0.013(10) 0.004(10) -0.017(9)
C16 0.069(12) 0.086(12) 0.099(12) 0.014(11) -0.003(10) 0.003(10)
C17 0.028(10) 0.059(11) 0.081(11) -0.002(10) -0.006(9) -0.008(9)
C18 0.068(12) 0.077(12) 0.116(13) 0.000(11) 0.004(11) -0.003(10)
C19 0.084(13) 0.099(13) 0.112(13) -0.003(11) 0.005(11) -0.024(11)
C20 0.073(12) 0.078(12) 0.105(13) -0.009(11) 0.005(11) 0.006(10)
C21 0.106(19) 0.084(16) 0.17(2) -0.013(16) -0.017(17) -0.028(15)
C22 0.083(17) 0.072(16) 0.155(19) 0.038(15) -0.010(15) -0.002(14)
C23 0.079(16) 0.095(16) 0.101(17) 0.014(14) 0.008(14) 0.006(13)
C24 0.023(12) 0.079(14) 0.121(16) 0.013(13) 0.015(12) 0.015(11)
C25 0.101(14) 0.109(14) 0.111(14) 0.027(12) -0.009(11) -0.003(11)
C26 0.099(14) 0.109(14) 0.109(14) 0.018(12) 0.011(12) -0.013(11)
C27 0.128(15) 0.120(14) 0.110(14) 0.013(12) 0.007(12) 0.002(12)
C28 0.139(16) 0.140(16) 0.128(15) 0.006(12) 0.007(12) -0.016(12)
C29 0.137(16) 0.145(16) 0.136(16) 0.017(12) 0.008(12) -0.009(12)
C30 0.091(13) 0.097(13) 0.096(13) -0.005(11) 0.009(11) 0.001(11)
C31 0.099(14) 0.136(15) 0.113(14) 0.003(12) 0.016(12) -0.011(12)
C32 0.104(14) 0.145(15) 0.101(13) 0.016(11) 0.036(11) -0.014(11)
C33 0.109(15) 0.150(15) 0.117(14) -0.004(12) 0.025(12) -0.013(12)
C34 0.089(13) 0.116(13) 0.093(13) 0.006(11) 0.010(11) -0.028(11)
C35 0.076(13) 0.113(13) 0.116(13) 0.011(12) 0.009(11) -0.005(11)
C36 0.073(13) 0.089(13) 0.101(13) 0.010(11) 0.014(11) -0.012(11)
C37 0.094(13) 0.111(14) 0.103(13) -0.001(11) 0.015(11) -0.003(11)
C38 0.100(14) 0.098(13) 0.128(14) 0.004(11) 0.007(11) -0.027(11)
C39 0.077(13) 0.091(13) 0.108(13) -0.003(11) -0.003(11) -0.016(11)
C40 0.079(13) 0.109(13) 0.115(13) 0.014(11) 0.013(11) -0.010(11)
C41 0.096(13) 0.090(13) 0.101(13) -0.003(11) -0.007(11) -0.009(11)
C42 0.144(16) 0.123(15) 0.144(15) 0.015(12) -0.003(12) 0.002(12)
C43 0.158(17) 0.127(16) 0.162(17) 0.004(12) -0.011(12) 0.003(12)
C44 0.124(15) 0.116(15) 0.132(15) 0.024(12) 0.003(12) 0.003(12)
C45 0.139(16) 0.133(15) 0.152(15) 0.033(12) -0.011(12) -0.024(12)
C46 0.15(2) 0.21(2) 0.098(18) 0.017(18) 0.056(17) -0.029(19)
C47 0.051(15) 0.16(2) 0.133(18) 0.031(17) 0.015(14) -0.023(15)
C48 0.071(17) 0.15(2) 0.15(2) 0.042(18) -0.010(16) -0.022(16)
C49 0.056(11) 0.085(12) 0.091(12) -0.002(10) 0.007(10) 0.004(10)
C50 0.088(13) 0.082(12) 0.098(12) -0.016(11) 0.003(11) 0.018(11)
C51 0.074(12) 0.086(13) 0.097(12) 0.004(11) 0.015(10) -0.005(11)
C52 0.068(12) 0.057(11) 0.072(11) -0.014(10) -0.003(10) 0.000(10)
C53 0.051(11) 0.063(11) 0.078(11) -0.008(10) 0.004(10) 0.002(9)
C54 0.071(12) 0.078(12) 0.087(12) 0.015(10) -0.001(10) 0.001(10)
C55 0.063(12) 0.072(12) 0.072(11) -0.007(10) 0.014(10) 0.012(10)
C56 0.035(10) 0.060(11) 0.058(11) -0.001(10) -0.005(9) 0.013(9)
C57 0.051(11) 0.077(12) 0.079(12) -0.004(10) 0.003(10) 0.013(10)
C58 0.100(6) 0.103(6) 0.107(6) 0.003(5) 0.009(5) 0.000(5)
C59 0.101(6) 0.104(6) 0.107(6) 0.003(5) 0.008(5) -0.001(5)
C60 0.102(6) 0.105(6) 0.107(6) 0.003(5) 0.008(4) -0.001(5)
C61 0.102(6) 0.106(6) 0.108(6) 0.003(5) 0.008(4) -0.001(5)
C62 0.101(6) 0.105(6) 0.108(6) 0.002(5) 0.008(5) -0.001(5)
C63 0.100(6) 0.104(6) 0.107(6) 0.003(5) 0.009(5) -0.001(4)
C58' 0.100(6) 0.103(6) 0.107(6) 0.003(5) 0.009(5) -0.001(4)
C59' 0.101(6) 0.104(6) 0.107(6) 0.003(5) 0.008(5) -0.001(4)
C60' 0.102(6) 0.105(6) 0.108(6) 0.002(5) 0.008(5) -0.001(4)
C61' 0.102(6) 0.105(6) 0.108(6) 0.002(5) 0.008(5) -0.001(5)
C62' 0.101(6) 0.105(6) 0.107(6) 0.003(5) 0.008(5) -0.001(4)
C63' 0.100(6) 0.104(6) 0.107(6) 0.003(5) 0.009(5) -0.001(4)
C64 0.039(10) 0.068(11) 0.080(11) 0.001(10) 0.026(9) -0.015(9)
C65 0.056(11) 0.083(12) 0.095(12) 0.017(11) 0.017(10) 0.012(10)
C66 0.066(12) 0.074(12) 0.097(12) 0.019(10) 0.018(10) 0.004(10)
C67 0.054(11) 0.063(11) 0.088(12) 0.008(10) 0.012(10) 0.016(10)
C68 0.086(13) 0.119(14) 0.117(14) 0.008(12) 0.009(11) 0.004(11)
C69 0.092(14) 0.108(14) 0.128(14) 0.015(11) -0.007(11) 0.004(11)
C70 0.074(12) 0.069(12) 0.082(12) 0.031(10) -0.011(10) -0.007(10)
C71 0.112(15) 0.124(14) 0.128(14) 0.025(12) 0.010(12) 0.001(12)
C72 0.094(13) 0.084(12) 0.103(13) 0.020(11) -0.003(11) -0.011(11)
C73 0.050(11) 0.048(10) 0.071(11) 0.007(10) -0.005(9) -0.003(9)
C74 0.059(11) 0.063(11) 0.079(11) 0.006(10) -0.015(10) 0.026(10)
C75 0.031(10) 0.043(10) 0.061(11) 0.007(9) 0.002(9) 0.008(8)
C76 0.035(10) 0.039(10) 0.078(11) 0.003(10) -0.001(9) 0.000(9)
C77 0.051(11) 0.080(12) 0.090(12) -0.013(10) -0.001(10) 0.045(10)
C78 0.056(11) 0.045(10) 0.090(12) 0.009(10) 0.005(10) -0.004(9)
C79 0.049(11) 0.061(11) 0.055(10) 0.001(9) 0.007(9) 0.024(9)
C80 0.038(10) 0.082(12) 0.078(11) -0.006(10) 0.007(9) 0.007(9)
C81 0.063(11) 0.078(12) 0.074(11) -0.005(10) 0.020(10) -0.010(10)
C82 0.065(12) 0.102(13) 0.102(13) -0.003(11) 0.013(11) 0.016(10)
C83 0.142(16) 0.159(16) 0.142(16) -0.002(12) 0.009(12) 0.025(12)
C84 0.156(17) 0.149(17) 0.152(16) -0.004(12) 0.013(12) 0.012(12)
C85 0.117(15) 0.108(14) 0.134(14) -0.007(11) 0.014(12) 0.007(11)
C86 0.146(16) 0.123(15) 0.144(15) -0.012(12) 0.000(12) 0.010(12)
C87 0.140(16) 0.129(15) 0.125(15) -0.018(12) -0.002(12) -0.008(12)
C88 0.071(12) 0.069(12) 0.089(12) -0.016(10) -0.014(10) 0.007(10)
C89 0.056(12) 0.074(12) 0.068(11) -0.009(10) 0.002(10) 0.005(10)
C90 0.057(11) 0.070(12) 0.075(12) -0.004(10) 0.000(10) 0.013(10)
C91 0.072(13) 0.105(13) 0.100(13) -0.007(11) 0.009(11) 0.013(11)
C92 0.075(12) 0.097(13) 0.081(12) 0.010(11) 0.013(10) -0.001(11)
C93 0.101(14) 0.112(14) 0.101(13) 0.009(11) 0.003(11) -0.011(11)
C94 0.089(13) 0.119(14) 0.101(13) 0.026(11) 0.013(11) -0.002(11)
C95 0.106(15) 0.133(15) 0.122(14) -0.006(12) 0.025(12) 0.001(12)
C96 0.098(14) 0.101(13) 0.109(14) 0.004(11) 0.010(11) 0.004(11)
C97 0.027(9) 0.051(10) 0.071(11) 0.003(9) 0.011(9) -0.008(9)
C98 0.043(10) 0.069(11) 0.074(11) 0.007(10) 0.006(9) -0.008(9)
C99 0.053(11) 0.045(10) 0.073(11) 0.007(9) 0.017(9) -0.009(9)
C100 0.035(10) 0.046(10) 0.070(11) -0.004(9) 0.021(9) -0.001(9)
C101 0.030(10) 0.054(10) 0.074(11) 0.005(9) 0.003(9) -0.014(9)
C102 0.070(12) 0.068(11) 0.077(11) 0.004(10) -0.008(10) -0.006(10)
C103 0.055(11) 0.049(10) 0.062(11) 0.006(9) 0.015(9) -0.001(9)
C104 0.039(10) 0.049(10) 0.062(11) 0.003(9) 0.003(9) 0.000(9)
C105 0.046(11) 0.057(11) 0.070(11) -0.001(9) 0.007(9) 0.009(9)
C106 0.030(10) 0.029(9) 0.082(11) -0.002(9) 0.009(9) -0.013(8)
C107 0.059(11) 0.058(11) 0.112(12) -0.017(10) 0.014(10) 0.006(9)
C108 0.065(11) 0.042(10) 0.094(12) -0.021(9) 0.011(10) 0.013(9)
C109 0.066(12) 0.106(13) 0.108(13) -0.007(11) -0.018(10) 0.009(11)
C110 0.060(11) 0.062(11) 0.078(11) -0.012(10) 0.010(10) 0.016(9)
C111 0.040(10) 0.041(10) 0.072(11) -0.008(9) 0.009(9) 0.010(9)
C112 0.033(10) 0.061(11) 0.066(11) -0.001(10) 0.004(9) 0.017(9)
C113 0.034(10) 0.071(11) 0.082(12) 0.012(10) -0.002(9) 0.034(9)
C114 0.046(11) 0.087(12) 0.079(12) 0.012(11) 0.016(10) 0.012(10)
C115 0.045(11) 0.075(12) 0.074(12) 0.000(10) 0.002(9) 0.010(10)
C116 0.074(13) 0.100(13) 0.109(13) 0.004(11) 0.016(11) -0.004(10)
C117 0.083(13) 0.111(13) 0.095(13) 0.022(11) 0.010(11) 0.007(11)
C118 0.060(11) 0.082(12) 0.074(12) 0.003(11) 0.009(10) -0.012(10)
C119 0.078(13) 0.085(12) 0.103(13) 0.010(11) 0.001(11) -0.005(10)
C120 0.056(11) 0.089(12) 0.083(12) 0.015(11) 0.008(10) -0.007(10)
C121 0.029(10) 0.061(11) 0.081(11) 0.009(10) 0.009(9) 0.001(9)
C122 0.017(9) 0.050(10) 0.072(11) 0.000(10) -0.004(9) -0.008(8)
C123 0.019(9) 0.056(10) 0.072(11) 0.007(10) 0.004(8) -0.012(8)
C124 0.035(7) 0.041(7) 0.051(7) 0.002(6) 0.000(6) 0.005(6)
C125 0.028(9) 0.045(10) 0.069(11) 0.008(9) 0.009(9) 0.010(8)
C126 0.032(7) 0.054(7) 0.056(7) -0.002(6) 0.006(6) 0.005(6)
C127 0.019(9) 0.060(10) 0.062(11) 0.011(9) -0.001(8) 0.014(9)
C128 0.033(10) 0.054(11) 0.085(11) 0.010(10) 0.009(9) 0.007(9)
C129 0.059(12) 0.086(12) 0.099(12) 0.006(11) -0.001(10) 0.013(10)
C130 0.069(12) 0.051(11) 0.095(12) -0.002(10) 0.006(10) 0.017(9)
C131 0.087(13) 0.076(12) 0.111(13) 0.004(11) 0.002(11) 0.012(10)
C132 0.095(14) 0.111(14) 0.122(14) -0.009(11) 0.010(11) 0.013(11)
C133 0.147(16) 0.132(15) 0.142(15) -0.011(12) 0.008(12) 0.008(12)
C134 0.079(12) 0.066(11) 0.094(12) -0.013(10) 0.023(10) 0.008(10)
C135 0.054(11) 0.058(11) 0.070(11) 0.001(9) 0.007(9) -0.004(9)
C136 0.030(10) 0.045(10) 0.058(10) -0.001(9) 0.005(9) 0.002(8)
C137 0.032(10) 0.068(11) 0.074(11) 0.003(10) 0.011(9) 0.007(9)
C138 0.049(11) 0.066(11) 0.063(11) 0.003(10) 0.008(9) 0.012(9)
C139 0.053(11) 0.064(11) 0.081(11) 0.007(10) 0.017(10) -0.018(9)
C140 0.046(11) 0.065(11) 0.086(11) 0.032(10) 0.010(9) 0.008(9)
C141 0.088(13) 0.082(12) 0.109(13) 0.017(11) -0.013(11) 0.010(11)
C142 0.065(12) 0.073(12) 0.095(12) 0.037(10) 0.010(10) -0.007(10)
C143 0.058(11) 0.069(11) 0.086(12) 0.004(10) 0.002(10) -0.003(10)
C144 0.036(10) 0.062(11) 0.076(11) 0.016(9) 0.006(9) 0.008(9)
N1A 0.017(8) 0.048(9) 0.077(10) 0.008(8) 0.005(8) 0.005(8)
N2A 0.040(10) 0.085(10) 0.086(10) 0.028(9) 0.012(9) -0.004(9)
O1A 0.021(7) 0.027(7) 0.096(10) 0.011(7) 0.006(7) 0.001(6)
O2A 0.023(8) 0.120(12) 0.101(11) 0.041(10) 0.018(8) -0.003(8)
C1A 0.041(10) 0.033(9) 0.072(11) 0.011(9) 0.003(9) 0.015(8)
C2A 0.019(9) 0.058(10) 0.060(10) 0.003(9) -0.008(8) 0.011(9)
C3A 0.026(9) 0.036(9) 0.065(10) -0.007(9) 0.007(9) -0.003(8)
C4A 0.030(10) 0.046(10) 0.073(11) 0.004(9) -0.003(9) 0.002(8)
C5A 0.053(11) 0.050(10) 0.059(10) 0.011(9) 0.001(9) -0.009(9)
C6A 0.036(10) 0.049(10) 0.064(10) 0.008(9) -0.001(9) 0.013(9)
C7A 0.056(11) 0.078(12) 0.062(11) 0.004(10) 0.001(9) 0.021(10)
C8A 0.034(10) 0.051(10) 0.066(10) 0.010(9) 0.002(9) -0.011(9)
C9A 0.050(11) 0.063(11) 0.066(11) 0.005(10) 0.009(9) 0.009(9)
C10A 0.031(10) 0.073(11) 0.078(11) 0.019(10) -0.002(9) 0.003(9)
C11A 0.043(11) 0.065(11) 0.083(11) 0.016(10) 0.008(9) 0.010(9)
C12A 0.041(10) 0.059(11) 0.080(11) 0.020(10) 0.011(9) 0.003(9)

loop_
_atom_type_symbol
_atom_type_description
_atom_type_scat_dispersion_real
_atom_type_scat_dispersion_imag
_atom_type_scat_source
C C 0.0033 0.0016 'International Tables Vol C Tables 4.2.6.8 and 6.1.1.4'
H H 0.0000 0.0000 'International Tables Vol C Tables 4.2.6.8 and 6.1.1.4'
N N 0.0061 0.0033 'International Tables Vol C Tables 4.2.6.8 and 6.1.1.4'
O O 0.0106 0.0060 'International Tables Vol C Tables 4.2.6.8 and 6.1.1.4'

loop_
_geom_angle_atom_site_label_1
_geom_angle_atom_site_label_2
_geom_angle_atom_site_label_3
_geom_angle
C2 N1 C5 114.2(19)
C2 N1 H1N 122.9
C5 N1 H1N 122.9
C10 N2 C7 111(2)
C10 N2 H2N 124.4
C7 N2 H2N 124.4
C12 N3 C15 106.8(17)
C12 N3 H3N 126.6
C15 N3 H3N 126.6
C20 N4 C17 111.9(18)
C20 N4 H4N 124.1
C17 N4 H4N 124.1
C26 N5 C29 113(3)
C26 N5 H5N 123.7
C29 N5 H5N 123.7
C34 N6 C31 113(2)
C34 N6 H6N 123.5
C31 N6 H6N 123.5
C39 N7 C36 111(2)
C39 N7 H7N 124.6
C36 N7 H7N 124.6
C41 N8 C44 114(3)
C41 N8 H8N 123.0
C44 N8 H8N 123.0
C57 N9 C58 118(2)
C57 N9 C58' 119(2)
C64 N10 C63' 118(2)
C64 N10 C63 125(2)
C81 N11 C82 119(2)
C88 N12 C87 121(2)
C105 N13 C106 121.4(16)
C112 N14 C111 116.7(18)
C129 N15 C130 116.6(19)
C136 N16 C135 119.0(16)
C2 C1 C20 111(2)
C2 C1 C49 114.2(19)
C20 C1 C49 104.4(19)
C2 C1 C21 112(2)
C20 C1 C21 109(2)
C49 C1 C21 106.2(18)
N1 C2 C3 106(2)
N1 C2 C1 126(2)
C3 C2 C1 127(3)
C2 C3 C4 105(2)
C2 C3 H3 127.3
C4 C3 H3 127.3
C5 C4 C3 108(3)
C5 C4 H4A 126.0
C3 C4 H4A 126.0
N1 C5 C4 106(2)
N1 C5 C6 126.5(18)
C4 C5 C6 127(2)
C7 C6 C5 111.6(18)
C7 C6 C73 115.1(17)
C5 C6 C73 108.3(17)
C7 C6 C22 109.1(19)
C5 C6 C22 106.2(18)
C73 C6 C22 106.0(17)
C8 C7 N2 103(2)
C8 C7 C6 137(2)
N2 C7 C6 120(2)
C7 C8 C9 114(2)
C7 C8 H8 123.2
C9 C8 H8 123.2
C10 C9 C8 104(2)
C10 C9 H9 127.9
C8 C9 H9 127.9
N2 C10 C9 108(2)
N2 C10 C11 126(2)
C9 C10 C11 126(2)
C23 C11 C12 113.1(19)
C23 C11 C10 111(2)
C12 C11 C10 110.2(18)
C23 C11 C97 107.5(18)
C12 C11 C97 109.0(17)
C10 C11 C97 105.6(16)
N3 C12 C13 110(2)
N3 C12 C11 125.9(19)
C13 C12 C11 124(2)
C12 C13 C14 106(2)
C12 C13 H13 127.0
C14 C13 H13 127.0
C15 C14 C13 108(2)
C15 C14 H14 125.8
C13 C14 H14 125.8
C14 C15 N3 108(2)
C14 C15 C16 133(2)
N3 C15 C16 118.4(18)
C17 C16 C24 108.6(17)
C17 C16 C15 110.8(18)
C24 C16 C15 105.4(17)
C17 C16 C121 108.4(17)
C24 C16 C121 109.4(17)
C15 C16 C121 114.0(17)
N4 C17 C18 103.5(19)
N4 C17 C16 122.4(17)
C18 C17 C16 133(2)
C19 C18 C17 110(2)
C19 C18 H18 124.9
C17 C18 H18 124.9
C18 C19 C20 108(2)
C18 C19 H19 125.9
C20 C19 H19 125.9
N4 C20 C19 106(2)
N4 C20 C1 122(2)
C19 C20 C1 132(3)
C1 C21 H21A 109.5
C1 C21 H21B 109.5
H21A C21 H21B 109.5
C1 C21 H21C 109.5
H21A C21 H21C 109.5
H21B C21 H21C 109.5
C6 C22 H22A 109.5
C6 C22 H22B 109.5
H22A C22 H22B 109.5
C6 C22 H22C 109.5
H22A C22 H22C 109.5
H22B C22 H22C 109.5
C11 C23 H23A 109.5
C11 C23 H23B 109.5
H23A C23 H23B 109.5
C11 C23 H23C 109.5
H23A C23 H23C 109.5
H23B C23 H23C 109.5
C16 C24 H24A 109.5
C16 C24 H24B 109.5
H24A C24 H24B 109.5
C16 C24 H24C 109.5
H24A C24 H24C 109.5
H24B C24 H24C 109.5
C26 C25 C44 113(3)
C26 C25 C70 115(2)
C44 C25 C70 108(2)
C26 C25 C45 106(2)
C44 C25 C45 103(2)
C70 C25 C45 112(2)
C27 C26 N5 101(3)
C27 C26 C25 136(3)
N5 C26 C25 122(3)
C28 C27 C26 119(3)
C28 C27 H27 120.4
C26 C27 H27 120.4
C27 C28 C29 105(3)
C27 C28 H28 127.7
C29 C28 H28 127.7
C30 C29 C28 131(4)
C30 C29 N5 127(3)
C28 C29 N5 101(3)
C29 C30 C94 112(3)
C29 C30 C31 109(3)
C94 C30 C31 102(2)
C29 C30 C46 113(3)
C94 C30 C46 109(2)
C31 C30 C46 112(2)
N6 C31 C32 102(2)
N6 C31 C30 128(3)
C32 C31 C30 129(2)
C33 C32 C31 109(2)
C33 C32 H32 125.7
C31 C32 H32 125.7
C32 C33 C34 110(3)
C32 C33 H33 124.9
C34 C33 H33 124.9
N6 C34 C33 106(2)
N6 C34 C35 119(2)
C33 C34 C35 134(3)
C118 C35 C36 114(2)
C118 C35 C34 116(2)
C36 C35 C34 106(3)
C118 C35 C47 108(2)
C36 C35 C47 108(2)
C34 C35 C47 104(2)
C37 C36 N7 99(3)
C37 C36 C35 138(3)
N7 C36 C35 120(2)
C36 C37 C38 119(3)
C36 C37 H37 120.3
C38 C37 H37 120.3
C39 C38 C37 99(3)
C39 C38 H38 130.5
C37 C38 H38 130.5
N7 C39 C38 111(3)
N7 C39 C40 122(2)
C38 C39 C40 127(3)
C142 C40 C39 115(2)
C142 C40 C41 105(2)
C39 C40 C41 112(2)
C142 C40 C48 107(2)
C39 C40 C48 111(2)
C41 C40 C48 105(2)
N8 C41 C42 110(3)
N8 C41 C40 121(3)
C42 C41 C40 128(3)
C43 C42 C41 99(3)
C43 C42 H42 130.5
C41 C42 H42 130.5
C44 C43 C42 120(4)
C44 C43 H43 119.9
C42 C43 H43 119.9
C43 C44 C25 141(3)
C43 C44 N8 96(3)
C25 C44 N8 123(3)
C25 C45 H45A 109.5
C25 C45 H45B 109.5
H45A C45 H45B 109.5
C25 C45 H45C 109.5
H45A C45 H45C 109.5
H45B C45 H45C 109.5
C30 C46 H46A 109.5
C30 C46 H46B 109.5
H46A C46 H46B 109.5
C30 C46 H46C 109.5
H46A C46 H46C 109.5
H46B C46 H46C 109.5
C35 C47 H47A 109.5
C35 C47 H47B 109.5
H47A C47 H47B 109.5
C35 C47 H47C 109.5
H47A C47 H47C 109.5
H47B C47 H47C 109.5
C40 C48 H48A 109.5
C40 C48 H48B 109.5
H48A C48 H48B 109.5
C40 C48 H48C 109.5
H48A C48 H48C 109.5
H48B C48 H48C 109.5
C54 C49 C50 108(2)
C54 C49 C1 126(2)
C50 C49 C1 125(2)
C51 C50 C49 127(3)
C51 C50 H50 116.7
C49 C50 H50 116.7
C50 C51 C52 120(3)
C50 C51 H51 119.8
C52 C51 H51 119.8
C55 C52 C51 124(2)
C55 C52 C53 121(2)
C51 C52 C53 115(2)
C54 C53 C52 123(2)
C54 C53 H53 118.6
C52 C53 H53 118.6
C53 C54 C49 127(3)
C53 C54 H54 116.6
C49 C54 H54 116.6
C56 C55 C52 176(3)
C55 C56 C57 177(2)
N9 C57 C56 127(2)
N9 C57 H57 116.5
C56 C57 H57 116.5
N9 C58 C59 101(3)
N9 C58 C63 111(4)
C59 C58 C63 101(2)
N9 C58 H58 114.1
C59 C58 H58 114.1
C63 C58 H58 114.1
C58 C59 C60 110.2(7)
C58 C59 H59A 109.6
C60 C59 H59A 109.6
C58 C59 H59B 109.6
C60 C59 H59B 109.6
H59A C59 H59B 108.1
C61 C60 C59 109.6(7)
C61 C60 H60A 109.8
C59 C60 H60A 109.8
C61 C60 H60B 109.8
C59 C60 H60B 109.8
H60A C60 H60B 108.2
C62 C61 C60 110.4(7)
C62 C61 C63 48.4(3)
C60 C61 C63 99.9(5)
C62 C61 H61A 109.6
C60 C61 H61A 109.6
C63 C61 H61A 69.4
C62 C61 H61B 109.6
C60 C61 H61B 109.6
C63 C61 H61B 148.9
H61A C61 H61B 108.1
C63 C62 C61 83.1(4)
C63 C62 H62A 114.8
C61 C62 H62A 114.8
C63 C62 H62B 114.8
C61 C62 H62B 114.8
H62A C62 H62B 111.9
N10 C63 C62 104(3)
N10 C63 C58 100(3)
C62 C63 C58 101(2)
N10 C63 C61 151(2)
C62 C63 C61 48.5(3)
C58 C63 C61 96.7(8)
N10 C63 H63 116.3
C62 C63 H63 116.2
C58 C63 H63 116.3
C61 C63 H63 76.5
N9 C58' C59' 109(3)
N9 C58' C63' 114(3)
C59' C58' C63' 111.2(7)
N9 C58' H58' 107.6
C59' C58' H58' 107.6
C63' C58' H58' 107.6
C58' C59' C60' 110.8(7)
C58' C59' H59C 109.5
C60' C59' H59C 109.5
C58' C59' H59D 109.5
C60' C59' H59D 109.5
H59C C59' H59D 108.1
C61' C60' C59' 110.3(7)
C61' C60' H60C 109.6
C59' C60' H60C 109.6
C61' C60' H60D 109.6
C59' C60' H60D 109.6
H60C C60' H60D 108.1
C62' C61' C60' 110.7(7)
C62' C61' H61C 109.5
C60' C61' H61C 109.5
C62' C61' H61D 109.5
C60' C61' H61D 109.5
H61C C61' H61D 108.1
C63' C62' C61' 111.8(7)
C63' C62' H62C 109.3
C61' C62' H62C 109.3
C63' C62' H62D 109.3
C61' C62' H62D 109.3
H62C C62' H62D 107.9
N10 C63' C62' 100(2)
N10 C63' C58' 99(3)
C62' C63' C58' 111.7(7)
N10 C63' H63' 114.7
C62' C63' H63' 114.7
C58' C63' H63' 114.7
N10 C64 C65 128(2)
N10 C64 H64 116.2
C65 C64 H64 116.2
C66 C65 C64 177(3)
C65 C66 C67 176(3)
C72 C67 C66 116(3)
C72 C67 C68 125(3)
C66 C67 C68 118(2)
C67 C68 C69 121(2)
C67 C68 H68 119.6
C69 C68 H68 119.6
C70 C69 C68 113(3)
C70 C69 H69 123.5
C68 C69 H69 123.5
C69 C70 C71 123(2)
C69 C70 C25 121(3)
C71 C70 C25 116(2)
C70 C71 C72 121(3)
C70 C71 H71 119.4
C72 C71 H71 119.4
C67 C72 C71 115(3)
C67 C72 H72 122.5
C71 C72 H72 122.5
C78 C73 C74 117(2)
C78 C73 C6 126(2)
C74 C73 C6 117(2)
C75 C74 C73 120(2)
C75 C74 H74 120.2
C73 C74 H74 120.2
C76 C75 C74 122(2)
C76 C75 H75 118.9
C74 C75 H75 118.9
C75 C76 C77 122(2)
C75 C76 C79 125(2)
C77 C76 C79 113(2)
C76 C77 C78 115(2)
C76 C77 H77 122.5
C78 C77 H77 122.5
C73 C78 C77 124(2)
C73 C78 H78 118.0
C77 C78 H78 118.0
C80 C79 C76 177(2)
C79 C80 C81 176(2)
N11 C81 C80 127(2)
N11 C81 H81 116.3
C80 C81 H81 116.3
N11 C82 C87 107.6(17)
N11 C82 C83 107.1(17)
C87 C82 C83 108.1(11)
N11 C82 H82 111.3
C87 C82 H82 111.3
C83 C82 H82 111.3
C84 C83 C82 108.3(11)
C84 C83 H83A 110.0
C82 C83 H83A 110.0
C84 C83 H83B 110.0
C82 C83 H83B 110.0
H83A C83 H83B 108.4
C85 C84 C83 110.2(11)
C85 C84 H84A 109.6
C83 C84 H84A 109.6
C85 C84 H84B 109.6
C83 C84 H84B 109.6
H84A C84 H84B 108.1
C84 C85 C86 109.6(11)
C84 C85 H85A 109.8
C86 C85 H85A 109.8
C84 C85 H85B 109.8
C86 C85 H85B 109.8
H85A C85 H85B 108.2
C87 C86 C85 109.9(11)
C87 C86 H86A 109.7
C85 C86 H86A 109.7
C87 C86 H86B 109.7
C85 C86 H86B 109.7
H86A C86 H86B 108.2
C86 C87 N12 103.9(18)
C86 C87 C82 109.7(11)
N12 C87 C82 107.3(17)
C86 C87 H87 111.8
N12 C87 H87 111.8
C82 C87 H87 111.8
N12 C88 C89 123(2)
N12 C88 H88 118.6
C89 C88 H88 118.6
C90 C89 C88 172(2)
C89 C90 C91 178(2)
C92 C91 C90 128(2)
C92 C91 C96 117(3)
C90 C91 C96 116(2)
C93 C92 C91 125(3)
C93 C92 H92 117.5
C91 C92 H92 117.5
C92 C93 C94 122(3)
C92 C93 H93 118.9
C94 C93 H93 118.9
C93 C94 C95 110(3)
C93 C94 C30 123(3)
C95 C94 C30 123(3)
C96 C95 C94 130(3)
C96 C95 H95 115.2
C94 C95 H95 115.2
C95 C96 C91 115(3)
C95 C96 H96 122.7
C91 C96 H96 122.7
C102 C97 C98 118.5(19)
C102 C97 C11 121.2(19)
C98 C97 C11 120.0(17)
C99 C98 C97 119.3(19)
C99 C98 H98 120.3
C97 C98 H98 120.3
C98 C99 C100 123(2)
C98 C99 H99 118.4
C100 C99 H99 118.4
C99 C100 C103 125(2)
C99 C100 C101 119.0(19)
C103 C100 C101 116.4(18)
C102 C101 C100 119.1(19)
C102 C101 H101 120.4
C100 C101 H101 120.4
C97 C102 C101 121(2)
C97 C102 H102 119.6
C101 C102 H102 119.6
C104 C103 C100 174(2)
C103 C104 C105 174(2)
N13 C105 C104 124(2)
N13 C105 H105 117.9
C104 C105 H105 117.9
N13 C106 C107 108.4(13)
N13 C106 C111 110.9(12)
C107 C106 C111 111.0(9)
N13 C106 H106 108.8
C107 C106 H106 108.8
C111 C106 H106 108.8
C106 C107 C108 111.4(10)
C106 C107 H10C 109.3
C108 C107 H10C 109.3
C106 C107 H10D 109.3
C108 C107 H10D 109.3
H10C C107 H10D 108.0
C107 C108 C109 110.1(10)
C107 C108 H10E 109.6
C109 C108 H10E 109.6
C107 C108 H10F 109.6
C109 C108 H10F 109.6
H10E C108 H10F 108.2
C108 C109 C110 108.7(10)
C108 C109 H10G 110.0
C110 C109 H10G 110.0
C108 C109 H10H 110.0
C110 C109 H10H 110.0
H10G C109 H10H 108.3
C111 C110 C109 110.3(10)
C111 C110 H11A 109.6
C109 C110 H11A 109.6
C111 C110 H11B 109.6
C109 C110 H11B 109.6
H11A C110 H11B 108.1
N14 C111 C110 106.1(14)
N14 C111 C106 110.3(12)
C110 C111 C106 110.5(9)
N14 C111 H111 110.0
C110 C111 H111 110.0
C106 C111 H111 110.0
N14 C112 C113 129(2)
N14 C112 H112 115.3
C113 C112 H112 115.3
C114 C113 C112 171(2)
C113 C114 C115 175(3)
C120 C115 C114 122(2)
C120 C115 C116 115(3)
C114 C115 C116 124(2)
C117 C116 C115 121(2)
C117 C116 H116 119.3
C115 C116 H116 119.3
C118 C117 C116 122(3)
C118 C117 H117 119.0
C116 C117 H117 119.0
C117 C118 C119 119(3)
C117 C118 C35 121(2)
C119 C118 C35 120(2)
C118 C119 C120 114(2)
C118 C119 H119 123.0
C120 C119 H119 123.0
C115 C120 C119 129(3)
C115 C120 H120 115.6
C119 C120 H120 115.6
C122 C121 C126 120(2)
C122 C121 C16 126(2)
C126 C121 C16 113.4(19)
C121 C122 C123 125(2)
C121 C122 H122 117.5
C123 C122 H122 117.5
C122 C123 C124 114.7(17)
C122 C123 H123 122.6
C124 C123 H123 122.6
C125 C124 C123 122.0(19)
C125 C124 C127 120.8(19)
C123 C124 C127 117.1(18)
C124 C125 C126 124(2)
C124 C125 H125 118.0
C126 C125 H125 118.0
C125 C126 C121 114.0(19)
C125 C126 H126 123.0
C121 C126 H126 123.0
C128 C127 C124 170(2)
C127 C128 C129 177(2)
N15 C129 C128 125(2)
N15 C129 H129 117.7
C128 C129 H129 117.7
N15 C130 C135 112.3(18)
N15 C130 C131 103.9(18)
C135 C130 C131 109.8(19)
N15 C130 H130 110.2
C135 C130 H130 110.2
C131 C130 H130 110.2
C132 C131 C130 105(2)
C132 C131 H13A 110.8
C130 C131 H13A 110.8
C132 C131 H13B 110.8
C130 C131 H13B 110.8
H13A C131 H13B 108.9
C131 C132 C133 119(2)
C131 C132 H13C 107.5
C133 C132 H13C 107.5
C131 C132 H13D 107.5
C133 C132 H13D 107.5
H13C C132 H13D 107.0
C134 C133 C132 107(3)
C134 C133 H13E 110.3
C132 C133 H13E 110.3
C134 C133 H13F 110.3
C132 C133 H13F 110.3
H13E C133 H13F 108.6
C133 C134 C135 112(2)
C133 C134 H13G 109.3
C135 C134 H13G 109.3
C133 C134 H13H 109.3
C135 C134 H13H 109.3
H13G C134 H13H 108.0
C134 C135 N16 105.9(16)
C134 C135 C130 112.5(18)
N16 C135 C130 109.8(16)
C134 C135 H135 109.5
N16 C135 H135 109.5
C130 C135 H135 109.5
N16 C136 C137 124.7(18)
N16 C136 H136 117.7
C137 C136 H136 117.7
C138 C137 C136 177(2)
C137 C138 C139 170(2)
C144 C139 C140 124(2)
C144 C139 C138 121(2)
C140 C139 C138 114(2)
C139 C140 C141 115(2)
C139 C140 H140 122.4
C141 C140 H140 122.4
C142 C141 C140 123(2)
C142 C141 H141 118.7
C140 C141 H141 118.7
C141 C142 C143 121(2)
C141 C142 C40 121(2)
C143 C142 C40 118(2)
C142 C143 C144 119(2)
C142 C143 H143 120.7
C144 C143 H143 120.7
C139 C144 C143 119(2)
C139 C144 H144 120.5
C143 C144 H144 120.5
O1A N1A C1A 120.4(16)
O1A N1A C5A 115.9(15)
C1A N1A C5A 123.7(18)
C10A N2A O2A 119.9(18)
C10A N2A C11A 120(2)
O2A N2A C11A 120.1(18)
N1A C1A C2A 118.3(17)
N1A C1A H1A 120.8
C2A C1A H1A 120.8
C1A C2A C3A 121.3(17)
C1A C2A H2A 119.3
C3A C2A H2A 119.3
C4A C3A C2A 116.2(18)
C4A C3A C6A 122.9(18)
C2A C3A C6A 120.8(17)
C5A C4A C3A 125(2)
C5A C4A H4A2 117.7
C3A C4A H4A2 117.7
C4A C5A N1A 115.8(19)
C4A C5A H5A 122.1
N1A C5A H5A 122.1
C7A C6A C3A 175.7(19)
C6A C7A C8A 176(2)
C7A C8A C12A 117.5(19)
C7A C8A C9A 124(2)
C12A C8A C9A 119(2)
C10A C9A C8A 119(2)
C10A C9A H9A 120.5
C8A C9A H9A 120.5
C9A C10A N2A 122(2)
C9A C10A H10I 118.9
N2A C10A H10I 118.9
C12A C11A N2A 122(2)
C12A C11A H11E 118.8
N2A C11A H11E 118.8
C11A C12A C8A 117(2)
C11A C12A H12C 121.3
C8A C12A H12C 121.3
C2S C1S C6S 120.0
C2S C1S C7S 120.5(7)
C6S C1S C7S 119.5(7)
C1S C2S C3S 120.0
C1S C2S H2S 120.0
C3S C2S H2S 120.0
C4S C3S C2S 120.0
C4S C3S H3S 120.0
C2S C3S H3S 120.0
C5S C4S C3S 120.0
C5S C4S C8S 119.6(7)
C3S C4S C8S 120.4(7)
C6S C5S C4S 120.0
C6S C5S H5S 120.0
C4S C5S H5S 120.0
C5S C6S C1S 120.0
C5S C6S H6S 120.0
C1S C6S H6S 120.0
C1S C7S H7SA 110.0
C1S C7S H7SB 108.8
H7SA C7S H7SB 109.5
C1S C7S H7SC 109.6
H7SA C7S H7SC 109.5
H7SB C7S H7SC 109.5
C4S C8S H8SA 108.6
C4S C8S H8SB 109.5
H8SA C8S H8SB 109.5
C4S C8S H8SC 110.3
H8SA C8S H8SC 109.5
H8SB C8S H8SC 109.5
C2S' C1S' C6S' 119.5(9)
C2S' C1S' C7S' 120.2(12)
C6S' C1S' C7S' 119.0(12)
C1S' C2S' C3S' 120.1(9)
C1S' C2S' H2S' 120.0
C3S' C2S' H2S' 120.0
C2S' C3S' C4S' 119.6(9)
C2S' C3S' H3S' 120.2
C4S' C3S' H3S' 120.2
C5S' C4S' C3S' 119.1(10)
C5S' C4S' C8S' 119.6(12)
C3S' C4S' C8S' 120.1(12)
C6S' C5S' C4S' 119.7(9)
C6S' C5S' H5S' 120.2
C4S' C5S' H5S' 120.2
C5S' C6S' C1S' 119.8(9)
C5S' C6S' H6S' 120.1
C1S' C6S' H6S' 120.1
C1S' C7S' H7SD 109.2
C1S' C7S' H7SE 112.2
H7SD C7S' H7SE 109.5
C1S' C7S' H7SF 106.9
H7SD C7S' H7SF 109.5
H7SE C7S' H7SF 109.5
C4S' C8S' H8SD 108.5
C4S' C8S' H8SE 107.3
H8SD C8S' H8SE 109.5
C4S' C8S' H8SF 112.6
H8SD C8S' H8SF 109.5
H8SE C8S' H8SF 109.5
C6T C1T C2T 119.0
C6T C1T C7T 117.9
C2T C1T C7T 120.0
C3T C2T C1T 119.0
C3T C2T H2T 120.5
C1T C2T H2T 120.5
C4T C3T C2T 119.0
C4T C3T H3T 120.5
C2T C3T H3T 120.5
C3T C4T C5T 118.9
C3T C4T C8T 120.8
C5T C4T C8T 119.3
C6T C5T C4T 119.7
C6T C5T H5T 120.2
C4T C5T H5T 120.2
C5T C6T C1T 120.6
C5T C6T H6T 119.7
C1T C6T H6T 119.7
C1T C7T H7TA 109.5
C1T C7T H7TB 109.5
H7TA C7T H7TB 109.5
C1T C7T H7TC 109.5
H7TA C7T H7TC 109.5
H7TB C7T H7TC 109.5
C4T C8T H8TA 109.5
C4T C8T H8TB 109.5
H8TA C8T H8TB 109.5
C4T C8T H8TC 109.5
H8TA C8T H8TC 109.5
H8TB C8T H8TC 109.5
C2U C1U C6U 119.4(8)
C2U C1U C7U 120.1(13)
C6U C1U C7U 119.4(13)
C1U C2U C3U 119.7(10)
C1U C2U H2U 120.2
C3U C2U H2U 120.1
C2U C3U C4U 119.3(10)
C2U C3U H3U 120.4
C4U C3U H3U 120.3
C5U C4U C3U 119.4(8)
C5U C4U C8U 119.6(13)
C3U C4U C8U 120.4(13)
C6U C5U C4U 120.0(10)
C6U C5U H5U 120.0
C4U C5U H5U 120.0
C5U C6U C1U 119.7(10)
C5U C6U H6U 120.2
C1U C6U H6U 120.1
C1U C7U H7UA 108.0
C1U C7U H7UB 109.0
H7UA C7U H7UB 109.5
C1U C7U H7UC 111.4
H7UA C7U H7UC 109.5
H7UB C7U H7UC 109.5
C4U C8U H8UA 100.0
C4U C8U H8UB 119.1
H8UA C8U H8UB 109.5
C4U C8U H8UC 108.8
H8UA C8U H8UC 109.5
H8UB C8U H8UC 109.5
C2V C1V C6V 120.0(8)
C2V C1V C7V 120.7(11)
C6V C1V C7V 119.3(11)
C1V C2V C3V 120.0(8)
C1V C2V H2V 120.0
C3V C2V H2V 120.0
C2V C3V C4V 120.0(8)
C2V C3V H3V 120.0
C4V C3V H3V 120.0
C5V C4V C3V 119.9(8)
C5V C4V C8V 119.5(11)
C3V C4V C8V 120.7(11)
C6V C5V C4V 120.1(8)
C6V C5V H5V 119.9
C4V C5V H5V 119.9
C5V C6V C1V 120.0(8)
C5V C6V H6V 120.0
C1V C6V H6V 120.0
C1V C7V H7V1 109.5
C1V C7V H7V2 109.1
H7V1 C7V H7V2 109.5
C1V C7V H7V3 109.9
H7V1 C7V H7V3 109.5
H7V2 C7V H7V3 109.5
C4V C8V H8V1 110.1
C4V C8V H8V2 109.2
H8V1 C8V H8V2 109.5
C4V C8V H8V3 109.1
H8V1 C8V H8V3 109.5
H8V2 C8V H8V3 109.5
C2W C1W C6W 120.0(8)
C2W C1W C7W 120.4(11)
C6W C1W C7W 119.6(11)
C1W C2W C3W 120.1(8)
C1W C2W H2W 120.0
C3W C2W H2W 120.0
C2W C3W C4W 120.0(8)
C2W C3W H3W 120.0
C4W C3W H3W 120.0
C5W C4W C3W 119.9(8)
C5W C4W C8W 119.7(11)
C3W C4W C8W 120.4(12)
C6W C5W C4W 120.2(8)
C6W C5W H5W 119.9
C4W C5W H5W 119.9
C5W C6W C1W 119.9(8)
C5W C6W H6W 120.1
C1W C6W H6W 120.1
C1W C7W H7W1 109.2
C1W C7W H7W2 107.5
H7W1 C7W H7W2 109.5
C1W C7W H7W3 111.7
H7W1 C7W H7W3 109.5
H7W2 C7W H7W3 109.5
C4W C8W H8W1 111.4
C4W C8W H8W2 106.9
H8W1 C8W H8W2 109.5
C4W C8W H8W3 110.0
H8W1 C8W H8W3 109.5
H8W2 C8W H8W3 109.5
H1WO O1W H2WO 109.0

loop_
_geom_bond_atom_site_label_1
_geom_bond_atom_site_label_2
_geom_bond_distance
N1 C2 1.32(3)
N1 C5 1.34(2)
N1 H1N 0.8800
N2 C10 1.30(2)
N2 C7 1.42(3)
N2 H2N 0.8800
N3 C12 1.34(2)
N3 C15 1.44(2)
N3 H3N 0.8800
N4 C20 1.34(3)
N4 C17 1.38(2)
N4 H4N 0.8800
N5 C26 1.35(3)
N5 C29 1.47(4)
N5 H5N 0.8800
N6 C34 1.382(7)
N6 C31 1.383(7)
N6 H6N 0.8800
N7 C39 1.35(3)
N7 C36 1.44(3)
N7 H7N 0.8800
N8 C41 1.26(3)
N8 C44 1.51(3)
N8 H8N 0.8800
N9 C57 1.29(3)
N9 C58 1.448(13)
N9 C58' 1.461(13)
N10 C64 1.34(2)
N10 C63' 1.469(13)
N10 C63 1.478(13)
N11 C81 1.25(2)
N11 C82 1.44(2)
N12 C88 1.35(2)
N12 C87 1.52(2)
N13 C105 1.28(2)
N13 C106 1.450(19)
N14 C112 1.23(2)
N14 C111 1.49(2)
N15 C129 1.31(3)
N15 C130 1.48(2)
N16 C136 1.236(19)
N16 C135 1.56(2)
C1 C2 1.516(7)
C1 C20 1.516(7)
C1 C49 1.53(3)
C1 C21 1.58(3)
C2 C3 1.40(3)
C3 C4 1.44(4)
C3 H3 0.9500
C4 C5 1.36(3)
C4 H4A 0.9500
C5 C6 1.518(7)
C6 C7 1.43(3)
C6 C73 1.54(3)
C6 C22 1.523(7)
C7 C8 1.28(2)
C8 C9 1.39(3)
C8 H8 0.9500
C9 C10 1.37(3)
C9 H9 0.9500
C10 C11 1.53(3)
C11 C23 1.52(3)
C11 C12 1.53(3)
C11 C97 1.59(3)
C12 C13 1.36(2)
C13 C14 1.44(3)
C13 H13 0.9500
C14 C15 1.31(3)
C14 H14 0.9500
C15 C16 1.54(3)
C16 C17 1.518(7)
C16 C24 1.524(7)
C16 C121 1.56(3)
C17 C18 1.37(3)
C18 C19 1.35(3)
C18 H18 0.9500
C19 C20 1.37(3)
C19 H19 0.9500
C21 H21A 0.9800
C21 H21B 0.9800
C21 H21C 0.9800
C22 H22A 0.9800
C22 H22B 0.9800
C22 H22C 0.9800
C23 H23A 0.9800
C23 H23B 0.9800
C23 H23C 0.9800
C24 H24A 0.9800
C24 H24B 0.9800
C24 H24C 0.9800
C25 C26 1.47(4)
C25 C44 1.516(7)
C25 C70 1.525(7)
C25 C45 1.53(4)
C26 C27 1.35(3)
C27 C28 1.30(4)
C27 H27 0.9500
C28 C29 1.46(4)
C28 H28 0.9500
C29 C30 1.43(4)
C30 C94 1.54(3)
C30 C31 1.53(4)
C30 C46 1.52(3)
C31 C32 1.50(4)
C32 C33 1.34(4)
C32 H32 0.9500
C33 C34 1.40(3)
C33 H33 0.9500
C34 C35 1.49(3)
C35 C118 1.46(3)
C35 C36 1.48(3)
C35 C47 1.57(3)
C36 C37 1.33(3)
C37 C38 1.41(3)
C37 H37 0.9500
C38 C39 1.39(3)
C38 H38 0.9500
C39 C40 1.52(3)
C40 C142 1.48(3)
C40 C41 1.59(4)
C40 C48 1.62(3)
C41 C42 1.48(4)
C42 C43 1.39(4)
C42 H42 0.9500
C43 C44 1.37(4)
C43 H43 0.9500
C45 H45A 0.9800
C45 H45B 0.9800
C45 H45C 0.9800
C46 H46A 0.9800
C46 H46B 0.9800
C46 H46C 0.9800
C47 H47A 0.9800
C47 H47B 0.9800
C47 H47C 0.9800
C48 H48A 0.9800
C48 H48B 0.9800
C48 H48C 0.9800
C49 C54 1.39(3)
C49 C50 1.52(3)
C50 C51 1.28(3)
C50 H50 0.9500
C51 C52 1.39(3)
C51 H51 0.9500
C52 C55 1.37(3)
C52 C53 1.45(3)
C53 C54 1.26(2)
C53 H53 0.9500
C54 H54 0.9500
C55 C56 1.19(3)
C56 C57 1.39(3)
C57 H57 0.9500
C58 C59 1.519(7)
C58 C63 1.71(5)
C58 H58 1.0000
C59 C60 1.526(7)
C59 H59A 0.9900
C59 H59B 0.9900
C60 C61 1.524(7)
C60 H60A 0.9900
C60 H60B 0.9900
C61 C62 1.519(7)
C61 C63 2.015(5)
C61 H61A 0.9900
C61 H61B 0.9900
C62 C63 1.518(7)
C62 H62A 0.9900
C62 H62B 0.9900
C63 H63 1.0000
C58' C59' 1.516(7)
C58' C63' 1.516(7)
C58' H58' 1.0000
C59' C60' 1.522(7)
C59' H59C 0.9900
C59' H59D 0.9900
C60' C61' 1.519(7)
C60' H60C 0.9900
C60' H60D 0.9900
C61' C62' 1.518(7)
C61' H61C 0.9900
C61' H61D 0.9900
C62' C63' 1.513(7)
C62' H62C 0.9900
C62' H62D 0.9900
C63' H63' 1.0000
C64 C65 1.44(3)
C64 H64 0.9500
C65 C66 1.19(3)
C66 C67 1.38(3)
C67 C72 1.26(3)
C67 C68 1.43(3)
C68 C69 1.53(3)
C68 H68 0.9500
C69 C70 1.37(3)
C69 H69 0.9500
C70 C71 1.39(3)
C71 C72 1.53(3)
C71 H71 0.9500
C72 H72 0.9500
C73 C78 1.34(3)
C73 C74 1.44(3)
C74 C75 1.38(2)
C74 H74 0.9500
C75 C76 1.32(2)
C75 H75 0.9500
C76 C77 1.42(3)
C76 C79 1.44(3)
C77 C78 1.45(3)
C77 H77 0.9500
C78 H78 0.9500
C79 C80 1.20(2)
C80 C81 1.45(3)
C81 H81 0.9500
C82 C87 1.533(12)
C82 C83 1.539(12)
C82 H82 1.0000
C83 C84 1.531(12)
C83 H83A 0.9900
C83 H83B 0.9900
C84 C85 1.521(12)
C84 H84A 0.9900
C84 H84B 0.9900
C85 C86 1.535(12)
C85 H85A 0.9900
C85 H85B 0.9900
C86 C87 1.522(12)
C86 H86A 0.9900
C86 H86B 0.9900
C87 H87 1.0000
C88 C89 1.35(3)
C88 H88 0.9500
C89 C90 1.19(3)
C90 C91 1.46(3)
C91 C92 1.39(3)
C91 C96 1.53(4)
C92 C93 1.35(3)
C92 H92 0.9500
C93 C94 1.41(3)
C93 H93 0.9500
C94 C95 1.52(4)
C95 C96 1.29(3)
C95 H95 0.9500
C96 H96 0.9500
C97 C102 1.36(3)
C97 C98 1.47(3)
C98 C99 1.37(2)
C98 H98 0.9500
C99 C100 1.36(3)
C99 H99 0.9500
C100 C103 1.39(3)
C100 C101 1.44(3)
C101 C102 1.43(2)
C101 H101 0.9500
C102 H102 0.9500
C103 C104 1.19(2)
C104 C105 1.46(3)
C105 H105 0.9500
C106 C107 1.518(11)
C106 C111 1.529(11)
C106 H106 1.0000
C107 C108 1.516(11)
C107 H10C 0.9900
C107 H10D 0.9900
C108 C109 1.532(12)
C108 H10E 0.9900
C108 H10F 0.9900
C109 C110 1.536(12)
C109 H10G 0.9900
C109 H10H 0.9900
C110 C111 1.512(11)
C110 H11A 0.9900
C110 H11B 0.9900
C111 H111 1.0000
C112 C113 1.47(3)
C112 H112 0.9500
C113 C114 1.16(3)
C114 C115 1.39(3)
C115 C120 1.29(3)
C115 C116 1.40(3)
C116 C117 1.41(3)
C116 H116 0.9500
C117 C118 1.35(3)
C117 H117 0.9500
C118 C119 1.43(3)
C119 C120 1.45(3)
C119 H119 0.9500
C120 H120 0.9500
C121 C122 1.33(2)
C121 C126 1.46(3)
C122 C123 1.35(2)
C122 H122 0.9500
C123 C124 1.43(2)
C123 H123 0.9500
C124 C125 1.32(2)
C124 C127 1.47(3)
C125 C126 1.38(2)
C125 H125 0.9500
C126 H126 0.9500
C127 C128 1.16(2)
C128 C129 1.49(3)
C129 H129 0.9500
C130 C135 1.53(3)
C130 C131 1.61(3)
C130 H130 1.0000
C131 C132 1.46(3)
C131 H13A 0.9900
C131 H13B 0.9900
C132 C133 1.55(4)
C132 H13C 0.9900
C132 H13D 0.9900
C133 C134 1.52(3)
C133 H13E 0.9900
C133 H13F 0.9900
C134 C135 1.52(3)
C134 H13G 0.9900
C134 H13H 0.9900
C135 H135 1.0000
C136 C137 1.48(3)
C136 H136 0.9500
C137 C138 1.12(2)
C138 C139 1.54(3)
C139 C144 1.37(3)
C139 C140 1.38(3)
C140 C141 1.40(3)
C140 H140 0.9500
C141 C142 1.36(3)
C141 H141 0.9500
C142 C143 1.37(3)
C143 C144 1.41(2)
C143 H143 0.9500
C144 H144 0.9500
N1A O1A 1.319(16)
N1A C1A 1.34(2)
N1A C5A 1.40(2)
N2A C10A 1.34(2)
N2A O2A 1.371(19)
N2A C11A 1.36(3)
C1A C2A 1.40(2)
C1A H1A 0.9500
C2A C3A 1.41(2)
C2A H2A 0.9500
C3A C4A 1.38(2)
C3A C6A 1.42(3)
C4A C5A 1.37(2)
C4A H4A2 0.9500
C5A H5A 0.9500
C6A C7A 1.23(3)
C7A C8A 1.41(3)
C8A C12A 1.41(3)
C8A C9A 1.43(3)
C9A C10A 1.32(2)
C9A H9A 0.9500
C10A H10I 0.9500
C11A C12A 1.35(2)
C11A H11E 0.9500
C12A H12C 0.9500
C1S C2S 1.3900
C1S C6S 1.3900
C1S C7S 1.505(8)
C2S C3S 1.3900
C2S H2S 0.9500
C3S C4S 1.3900
C3S H3S 0.9500
C4S C5S 1.3900
C4S C8S 1.502(8)
C5S C6S 1.3900
C5S H5S 0.9500
C6S H6S 0.9500
C7S H7SA 0.9800
C7S H7SB 0.9800
C7S H7SC 0.9800
C8S H8SA 0.9800
C8S H8SB 0.9800
C8S H8SC 0.9800
C1S' C2S' 1.390(6)
C1S' C6S' 1.391(6)
C1S' C7S' 1.506(11)
C2S' C3S' 1.389(6)
C2S' H2S' 0.9500
C3S' C4S' 1.392(6)
C3S' H3S' 0.9500
C4S' C5S' 1.390(6)
C4S' C8S' 1.501(10)
C5S' C6S' 1.389(6)
C5S' H5S' 0.9500
C6S' H6S' 0.9500
C7S' H7SD 0.9800
C7S' H7SE 0.9800
C7S' H7SF 0.9800
C8S' H8SD 0.9800
C8S' H8SE 0.9800
C8S' H8SF 0.9800
C1T C6T 1.3913
C1T C2T 1.3936
C1T C7T 1.5051
C2T C3T 1.3920
C2T H2T 0.9500
C3T C4T 1.3918
C3T H3T 0.9500
C4T C5T 1.3928
C4T C8T 1.4961
C5T C6T 1.3862
C5T H5T 0.9500
C6T H6T 0.9500
C7T H7TA 0.9800
C7T H7TB 0.9800
C7T H7TC 0.9800
C8T H8TA 0.9800
C8T H8TB 0.9800
C8T H8TC 0.9800
C1U C2U 1.390(6)
C1U C6U 1.391(6)
C1U C7U 1.505(11)
C2U C3U 1.391(7)
C2U H2U 0.9500
C3U C4U 1.392(6)
C3U H3U 0.9500
C4U C5U 1.389(6)
C4U C8U 1.500(11)
C5U C6U 1.389(7)
C5U H5U 0.9500
C6U H6U 0.9500
C7U H7UA 0.9800
C7U H7UB 0.9800
C7U H7UC 0.9800
C8U H8UA 0.9800
C8U H8UB 0.9800
C8U H8UC 0.9800
C1V C2V 1.389(6)
C1V C6V 1.389(6)
C1V C7V 1.504(10)
C2V C3V 1.390(6)
C2V H2V 0.9500
C3V C4V 1.391(6)
C3V H3V 0.9500
C4V C5V 1.388(6)
C4V C8V 1.501(10)
C5V C6V 1.388(6)
C5V H5V 0.9500
C6V H6V 0.9500
C7V H7V1 0.9800
C7V H7V2 0.9800
C7V H7V3 0.9800
C8V H8V1 0.9800
C8V H8V2 0.9800
C8V H8V3 0.9800
C1W C2W 1.389(6)
C1W C6W 1.389(6)
C1W C7W 1.504(10)
C2W C3W 1.389(6)
C2W H2W 0.9500
C3W C4W 1.390(6)
C3W H3W 0.9500
C4W C5W 1.389(6)
C4W C8W 1.501(10)
C5W C6W 1.389(6)
C5W H5W 0.9500
C6W H6W 0.9500
C7W H7W1 0.9800
C7W H7W2 0.9800
C7W H7W3 0.9800
C8W H8W1 0.9800
C8W H8W2 0.9800
C8W H8W3 0.9800
O1W H1WO 0.8501
O1W H2WO 0.8500

loop_
_geom_torsion_atom_site_label_1
_geom_torsion_atom_site_label_2
_geom_torsion_atom_site_label_3
_geom_torsion_atom_site_label_4
_geom_torsion
C5 N1 C2 C3 -9(3)
C5 N1 C2 C1 -179(2)
C20 C1 C2 N1 -77(3)
C49 C1 C2 N1 40(3)
C21 C1 C2 N1 161(2)
C20 C1 C2 C3 115(3)
C49 C1 C2 C3 -128(3)
C21 C1 C2 C3 -7(4)
N1 C2 C3 C4 8(3)
C1 C2 C3 C4 178(2)
C2 C3 C4 C5 -5(3)
C2 N1 C5 C4 6(3)
C2 N1 C5 C6 177(2)
C3 C4 C5 N1 0(3)
C3 C4 C5 C6 -171(2)
N1 C5 C6 C7 75(3)
C4 C5 C6 C7 -116(3)
N1 C5 C6 C73 -53(3)
C4 C5 C6 C73 116(3)
N1 C5 C6 C22 -167(2)
C4 C5 C6 C22 3(4)
C10 N2 C7 C8 -1(2)
C10 N2 C7 C6 -174.0(18)
C5 C6 C7 C8 123(3)
C73 C6 C7 C8 -113(3)
C22 C6 C7 C8 6(3)
C5 C6 C7 N2 -66(2)
C73 C6 C7 N2 58(2)
C22 C6 C7 N2 176.7(18)
N2 C7 C8 C9 -2(2)
C6 C7 C8 C9 169(2)
C7 C8 C9 C10 4(2)
C7 N2 C10 C9 3(2)
C7 N2 C10 C11 176.9(18)
C8 C9 C10 N2 -5(2)
C8 C9 C10 C11 -178.0(18)
N2 C10 C11 C23 -166(2)
C9 C10 C11 C23 6(3)
N2 C10 C11 C12 67(3)
C9 C10 C11 C12 -120(2)
N2 C10 C11 C97 -50(3)
C9 C10 C11 C97 122(2)
C15 N3 C12 C13 5(2)
C15 N3 C12 C11 -179.8(18)
C23 C11 C12 N3 170.6(19)
C10 C11 C12 N3 -64(3)
C97 C11 C12 N3 51(3)
C23 C11 C12 C13 -15(3)
C10 C11 C12 C13 110(2)
C97 C11 C12 C13 -134(2)
N3 C12 C13 C14 -5(2)
C11 C12 C13 C14 179.4(19)
C12 C13 C14 C15 3(3)
C13 C14 C15 N3 0(3)
C13 C14 C15 C16 -175(2)
C12 N3 C15 C14 -3(2)
C12 N3 C15 C16 172.6(18)
C14 C15 C16 C17 -119(3)
N3 C15 C16 C17 67(2)
C14 C15 C16 C24 -1(3)
N3 C15 C16 C24 -175.3(17)
C14 C15 C16 C121 119(3)
N3 C15 C16 C121 -55(2)
C20 N4 C17 C18 -1(3)
C20 N4 C17 C16 -170(2)
C24 C16 C17 N4 171.2(19)
C15 C16 C17 N4 -74(2)
C121 C16 C17 N4 52(2)
C24 C16 C17 C18 6(3)
C15 C16 C17 C18 121(3)
C121 C16 C17 C18 -113(3)
N4 C17 C18 C19 5(3)
C16 C17 C18 C19 172(2)
C17 C18 C19 C20 -7(3)
C17 N4 C20 C19 -3(3)
C17 N4 C20 C1 -176(2)
C18 C19 C20 N4 6(3)
C18 C19 C20 C1 178(3)
C2 C1 C20 N4 67(3)
C49 C1 C20 N4 -57(3)
C21 C1 C20 N4 -170(2)
C2 C1 C20 C19 -104(3)
C49 C1 C20 C19 132(3)
C21 C1 C20 C19 19(4)
C29 N5 C26 C27 -2(3)
C29 N5 C26 C25 172(3)
C44 C25 C26 C27 -119(4)
C70 C25 C26 C27 116(4)
C45 C25 C26 C27 -8(5)
C44 C25 C26 N5 70(3)
C70 C25 C26 N5 -54(4)
C45 C25 C26 N5 -178(3)
N5 C26 C27 C28 9(4)
C25 C26 C27 C28 -163(3)
C26 C27 C28 C29 -11(4)
C27 C28 C29 C30 -179(4)
C27 C28 C29 N5 8(3)
C26 N5 C29 C30 -177(3)
C26 N5 C29 C28 -4(3)
C28 C29 C30 C94 -129(4)
N5 C29 C30 C94 42(4)
C28 C29 C30 C31 120(4)
N5 C29 C30 C31 -70(4)
C28 C29 C30 C46 -5(5)
N5 C29 C30 C46 165(3)
C34 N6 C31 C32 -2(3)
C34 N6 C31 C30 -179(3)
C29 C30 C31 N6 72(4)
C94 C30 C31 N6 -47(4)
C46 C30 C31 N6 -163(3)
C29 C30 C31 C32 -106(4)
C94 C30 C31 C32 136(3)
C46 C30 C31 C32 20(5)
N6 C31 C32 C33 5(4)
C30 C31 C32 C33 -177(3)
C31 C32 C33 C34 -6(4)
C31 N6 C34 C33 -2(3)
C31 N6 C34 C35 -170(3)
C32 C33 C34 N6 5(4)
C32 C33 C34 C35 170(3)
N6 C34 C35 C118 50(4)
C33 C34 C35 C118 -114(3)
N6 C34 C35 C36 -78(3)
C33 C34 C35 C36 119(4)
N6 C34 C35 C47 168(2)
C33 C34 C35 C47 5(4)
C39 N7 C36 C37 0(3)
C39 N7 C36 C35 166(2)
C118 C35 C36 C37 107(4)
C34 C35 C36 C37 -124(4)
C47 C35 C36 C37 -13(5)
C118 C35 C36 N7 -52(4)
C34 C35 C36 N7 78(3)
C47 C35 C36 N7 -171(2)
N7 C36 C37 C38 -2(3)
C35 C36 C37 C38 -163(3)
C36 C37 C38 C39 2(3)
C36 N7 C39 C38 1(3)
C36 N7 C39 C40 179(2)
C37 C38 C39 N7 -2(3)
C37 C38 C39 C40 -179(2)
N7 C39 C40 C142 51(4)
C38 C39 C40 C142 -132(3)
N7 C39 C40 C41 -70(3)
C38 C39 C40 C41 107(3)
N7 C39 C40 C48 172(2)
C38 C39 C40 C48 -10(4)
C44 N8 C41 C42 -8(3)
C44 N8 C41 C40 178(2)
C142 C40 C41 N8 -59(3)
C39 C40 C41 N8 67(3)
C48 C40 C41 N8 -172(2)
C142 C40 C41 C42 128(3)
C39 C40 C41 C42 -105(3)
C48 C40 C41 C42 16(4)
N8 C41 C42 C43 6(3)
C40 C41 C42 C43 179(3)
C41 C42 C43 C44 -1(4)
C42 C43 C44 C25 177(3)
C42 C43 C44 N8 -3(3)
C26 C25 C44 C43 116(4)
C70 C25 C44 C43 -115(4)
C45 C25 C44 C43 3(5)
C26 C25 C44 N8 -64(3)
C70 C25 C44 N8 64(3)
C45 C25 C44 N8 -178(2)
C41 N8 C44 C43 7(3)
C41 N8 C44 C25 -173(3)
C2 C1 C49 C54 -158(2)
C20 C1 C49 C54 -37(3)
C21 C1 C49 C54 78(3)
C2 C1 C49 C50 30(3)
C20 C1 C49 C50 151(2)
C21 C1 C49 C50 -94(3)
C54 C49 C50 C51 4(3)
C1 C49 C50 C51 177(2)
C49 C50 C51 C52 0(4)
C50 C51 C52 C55 176(2)
C50 C51 C52 C53 -2(3)
C55 C52 C53 C54 -178(2)
C51 C52 C53 C54 0(3)
C52 C53 C54 C49 5(4)
C50 C49 C54 C53 -6(3)
C1 C49 C54 C53 -180(2)
C58 N9 C57 C56 -2(4)
C58' N9 C57 C56 7(4)
C57 N9 C58 C59 -137(3)
C57 N9 C58 C63 116(3)
N9 C58 C59 C60 -164(3)
C63 C58 C59 C60 -50(3)
C58 C59 C60 C61 46(3)
C59 C60 C61 C62 -67.2(15)
C59 C60 C61 C63 -18.0(15)
C60 C61 C62 C63 85.2(8)
C64 N10 C63 C62 -159(2)
C64 N10 C63 C58 96(3)
C64 N10 C63 C61 -140(5)
C61 C62 C63 N10 168(3)
C61 C62 C63 C58 -88.8(12)
N9 C58 C63 N10 -66(3)
C59 C58 C63 N10 -172(2)
N9 C58 C63 C62 -173(2)
C59 C58 C63 C62 81(3)
N9 C58 C63 C61 138(2)
C59 C58 C63 C61 32(3)
C57 N9 C58' C59' -119(2)
C57 N9 C58' C63' 117(2)
N9 C58' C59' C60' 178(3)
C63' C58' C59' C60' -56.2(15)
C58' C59' C60' C61' 57.8(15)
C59' C60' C61' C62' -57.2(15)
C60' C61' C62' C63' 55.4(15)
C64 N10 C63' C62' -145(2)
C64 N10 C63' C58' 101(2)
C61' C62' C63' N10 -158(3)
C61' C62' C63' C58' -53.8(16)
N9 C58' C63' N10 -78(3)
C59' C58' C63' N10 159(2)
N9 C58' C63' C62' 177(3)
C59' C58' C63' C62' 54.1(16)
C63' N10 C64 C65 -3(4)
C63 N10 C64 C65 -5(4)
C72 C67 C68 C69 -5(4)
C66 C67 C68 C69 174(2)
C67 C68 C69 C70 3(4)
C68 C69 C70 C71 -6(4)
C68 C69 C70 C25 176(2)
C26 C25 C70 C69 148(3)
C44 C25 C70 C69 21(4)
C45 C25 C70 C69 -91(3)
C26 C25 C70 C71 -30(4)
C44 C25 C70 C71 -157(3)
C45 C25 C70 C71 91(3)
C69 C70 C71 C72 11(4)
C25 C70 C71 C72 -171(2)
C66 C67 C72 C71 -170(2)
C68 C67 C72 C71 9(4)
C70 C71 C72 C67 -12(4)
C7 C6 C73 C78 -151(2)
C5 C6 C73 C78 -25(3)
C22 C6 C73 C78 88(3)
C7 C6 C73 C74 30(3)
C5 C6 C73 C74 155.5(18)
C22 C6 C73 C74 -91(2)
C78 C73 C74 C75 3(3)
C6 C73 C74 C75 -178.1(16)
C73 C74 C75 C76 -1(3)
C74 C75 C76 C77 -4(3)
C74 C75 C76 C79 179.0(17)
C75 C76 C77 C78 6(3)
C79 C76 C77 C78 -176.9(16)
C74 C73 C78 C77 -1(3)
C6 C73 C78 C77 -179.7(18)
C76 C77 C78 C73 -3(3)
C82 N11 C81 C80 1(3)
C81 N11 C82 C87 102(2)
C81 N11 C82 C83 -142(2)
N11 C82 C83 C84 -177.9(19)
C87 C82 C83 C84 -62.2(19)
C82 C83 C84 C85 62(2)
C83 C84 C85 C86 -59(2)
C84 C85 C86 C87 58(2)
C85 C86 C87 N12 -174.2(18)
C85 C86 C87 C82 -60(2)
C88 N12 C87 C86 -137(2)
C88 N12 C87 C82 107(2)
N11 C82 C87 C86 177.3(18)
C83 C82 C87 C86 62(2)
N11 C82 C87 N12 -70(2)
C83 C82 C87 N12 174.2(17)
C87 N12 C88 C89 2(3)
C90 C91 C92 C93 -180(2)
C96 C91 C92 C93 4(4)
C91 C92 C93 C94 -12(4)
C92 C93 C94 C95 15(4)
C92 C93 C94 C30 174(2)
C29 C30 C94 C93 38(4)
C31 C30 C94 C93 154(3)
C46 C30 C94 C93 -88(3)
C29 C30 C94 C95 -165(3)
C31 C30 C94 C95 -49(3)
C46 C30 C94 C95 70(3)
C93 C94 C95 C96 -13(4)
C30 C94 C95 C96 -173(3)
C94 C95 C96 C91 7(4)
C92 C91 C96 C95 -2(3)
C90 C91 C96 C95 -178(2)
C23 C11 C97 C102 77(2)
C12 C11 C97 C102 -159.7(19)
C10 C11 C97 C102 -41(3)
C23 C11 C97 C98 -97(2)
C12 C11 C97 C98 26(3)
C10 C11 C97 C98 144.7(19)
C102 C97 C98 C99 2(3)
C11 C97 C98 C99 176.1(18)
C97 C98 C99 C100 1(3)
C98 C99 C100 C103 177.7(19)
C98 C99 C100 C101 -3(3)
C99 C100 C101 C102 2(3)
C103 C100 C101 C102 -178.2(17)
C98 C97 C102 C101 -2(3)
C11 C97 C102 C101 -176.6(18)
C100 C101 C102 C97 1(3)
C106 N13 C105 C104 3(3)
C105 N13 C106 C107 -138.7(16)
C105 N13 C106 C111 99.2(18)
N13 C106 C107 C108 -177.2(14)
C111 C106 C107 C108 -55.1(18)
C106 C107 C108 C109 57.6(18)
C107 C108 C109 C110 -59.6(18)
C108 C109 C110 C111 60.5(18)
C112 N14 C111 C110 -145.3(16)
C112 N14 C111 C106 95.1(18)
C109 C110 C111 N14 -178.1(14)
C109 C110 C111 C106 -58.5(17)
N13 C106 C111 N14 -67.0(18)
C107 C106 C111 N14 172.4(15)
N13 C106 C111 C110 176.0(14)
C107 C106 C111 C110 55.4(17)
C111 N14 C112 C113 -1(3)
C120 C115 C116 C117 0(3)
C114 C115 C116 C117 176(2)
C115 C116 C117 C118 1(4)
C116 C117 C118 C119 -2(4)
C116 C117 C118 C35 -180(2)
C36 C35 C118 C117 150(3)
C34 C35 C118 C117 26(4)
C47 C35 C118 C117 -90(3)
C36 C35 C118 C119 -27(3)
C34 C35 C118 C119 -151(2)
C47 C35 C118 C119 93(3)
C117 C118 C119 C120 4(3)
C35 C118 C119 C120 -179(2)
C114 C115 C120 C119 -174(2)
C116 C115 C120 C119 2(4)
C118 C119 C120 C115 -4(4)
C17 C16 C121 C122 31(3)
C24 C16 C121 C122 -87(2)
C15 C16 C121 C122 155(2)
C17 C16 C121 C126 -153.3(17)
C24 C16 C121 C126 88(2)
C15 C16 C121 C126 -29(2)
C126 C121 C122 C123 3(3)
C16 C121 C122 C123 178.4(16)
C121 C122 C123 C124 -3(3)
C122 C123 C124 C125 1(3)
C122 C123 C124 C127 176.1(15)
C123 C124 C125 C126 1(3)
C127 C124 C125 C126 -174.1(16)
C124 C125 C126 C121 -1(3)
C122 C121 C126 C125 -1(3)
C16 C121 C126 C125 -177.0(14)
C130 N15 C129 C128 -10(3)
C129 N15 C130 C135 101(2)
C129 N15 C130 C131 -140(2)
N15 C130 C131 C132 -176(2)
C135 C130 C131 C132 -55(3)
C130 C131 C132 C133 58(3)
C131 C132 C133 C134 -58(3)
C132 C133 C134 C135 52(3)
C133 C134 C135 N16 -178(2)
C133 C134 C135 C130 -58(3)
C136 N16 C135 C134 -143.7(19)
C136 N16 C135 C130 95(2)
N15 C130 C135 C134 173.7(17)
C131 C130 C135 C134 59(2)
N15 C130 C135 N16 -69(2)
C131 C130 C135 N16 176.2(16)
C135 N16 C136 C137 4(3)
C144 C139 C140 C141 -3(3)
C138 C139 C140 C141 -172.5(17)
C139 C140 C141 C142 -4(3)
C140 C141 C142 C143 6(4)
C140 C141 C142 C40 -177(2)
C39 C40 C142 C141 -153(2)
C41 C40 C142 C141 -29(3)
C48 C40 C142 C141 83(3)
C39 C40 C142 C143 24(4)
C41 C40 C142 C143 149(2)
C48 C40 C142 C143 -99(3)
C141 C142 C143 C144 -1(3)
C40 C142 C143 C144 -178(2)
C140 C139 C144 C143 8(3)
C138 C139 C144 C143 176.5(17)
C142 C143 C144 C139 -6(3)
O1A N1A C1A C2A -177.9(15)
C5A N1A C1A C2A 2(3)
N1A C1A C2A C3A -4(3)
C1A C2A C3A C4A 4(3)
C1A C2A C3A C6A -178.5(17)
C2A C3A C4A C5A -3(3)
C6A C3A C4A C5A 179.5(18)
C3A C4A C5A N1A 2(3)
O1A N1A C5A C4A 178.9(15)
C1A N1A C5A C4A -1(3)
C7A C8A C9A C10A 179.4(19)
C12A C8A C9A C10A -1(3)
C8A C9A C10A N2A 4(3)
O2A N2A C10A C9A 175.2(17)
C11A N2A C10A C9A -5(3)
C10A N2A C11A C12A 3(3)
O2A N2A C11A C12A -177.3(17)
N2A C11A C12A C8A 0(3)
C7A C8A C12A C11A 178.7(18)
C9A C8A C12A C11A -1(3)
C6S C1S C2S C3S 0.0
C7S C1S C2S C3S 179.99(18)
C1S C2S C3S C4S 0.0
C2S C3S C4S C5S 0.0
C2S C3S C4S C8S 179.99(18)
C3S C4S C5S C6S 0.0
C8S C4S C5S C6S -179.99(18)
C4S C5S C6S C1S 0.0
C2S C1S C6S C5S 0.0
C7S C1S C6S C5S -179.99(18)
C6S' C1S' C2S' C3S' 9(8)
C7S' C1S' C2S' C3S' 176(6)
C1S' C2S' C3S' C4S' 0(9)
C2S' C3S' C4S' C5S' -13(7)
C2S' C3S' C4S' C8S' 180(6)
C3S' C4S' C5S' C6S' 17(7)
C8S' C4S' C5S' C6S' -175(5)
C4S' C5S' C6S' C1S' -9(8)
C2S' C1S' C6S' C5S' -4(8)
C7S' C1S' C6S' C5S' -172(6)
C6T C1T C2T C3T 14.8
C7T C1T C2T C3T 174.3
C1T C2T C3T C4T -22.9
C2T C3T C4T C5T 20.9
C2T C3T C4T C8T -171.0
C3T C4T C5T C6T -10.9
C8T C4T C5T C6T -179.2
C4T C5T C6T C1T 3.0
C2T C1T C6T C5T -4.9
C7T C1T C6T C5T -164.9
C6U C1U C2U C3U 9(7)
C7U C1U C2U C3U -159(7)
C1U C2U C3U C4U -17(7)
C2U C3U C4U C5U 11(8)
C2U C3U C4U C8U -160(7)
C3U C4U C5U C6U 3(10)
C8U C4U C5U C6U 174(8)
C4U C5U C6U C1U -12(11)
C2U C1U C6U C5U 6(9)
C7U C1U C6U C5U 174(7)
C6V C1V C2V C3V 0.0(2)
C7V C1V C2V C3V 179.99(18)
C1V C2V C3V C4V 0.0(2)
C2V C3V C4V C5V 0.0(4)
C2V C3V C4V C8V -180.0(3)
C3V C4V C5V C6V 0.0(6)
C8V C4V C5V C6V 180.0(4)
C4V C5V C6V C1V 0.1(6)
C2V C1V C6V C5V -0.1(4)
C7V C1V C6V C5V 180.0(3)
C6W C1W C2W C3W 0.0(2)
C7W C1W C2W C3W -179.99(18)
C1W C2W C3W C4W 0.0(2)
C2W C3W C4W C5W 0.0(4)
C2W C3W C4W C8W 180.0(3)
C3W C4W C5W C6W 0.0(6)
C8W C4W C5W C6W -180.0(4)
C4W C5W C6W C1W 0.0(6)
C2W C1W C6W C5W 0.0(4)
C7W C1W C6W C5W -180.0(3)
